data_1555223
loop_
_publ_author_name
'W\;ec\/lawski, Marek K'
'Meiling, Till T.'
'Leniak, Arkadiusz'
'Cywi\'nski, Piotr J'
'Gryko, Daniel T.'

_publ_section_title
;
 Planar, Fluorescent Push-Pull System That Comprises Benzofuran and
 Iminocoumarin Moieties.
;
_journal_issue 17
_journal_name_full 'Organic letters'
_journal_page_first 4252
_journal_page_last 4255
_journal_paper_doi 10.1021/acs.orglett.5b02042
_journal_volume 17
_journal_year 2015
_chemical_formula_moiety 'C245 H138 Cl10 F24 N8 O32 S8'
_chemical_formula_sum 'C245 H138 Cl10 F24 N8 O32 S8'
_chemical_formula_weight 4772.61
_space_group_crystal_system triclinic
_space_group_IT_number 2
_space_group_name_Hall '-P 1'
_space_group_name_H-M_alt 'P -1'
_atom_sites_solution_hydrogens geom
_atom_sites_solution_primary direct
_atom_sites_solution_secondary difmap
_audit_creation_method SHELXL-97
_cell_angle_alpha 79.909(13)
_cell_angle_beta 74.398(12)
_cell_angle_gamma 79.264(13)
_cell_formula_units_Z 1
_cell_length_a 16.057(4)
_cell_length_b 18.336(5)
_cell_length_c 18.879(5)
_cell_measurement_reflns_used 8010
_cell_measurement_temperature 152(2)
_cell_measurement_theta_max 58.6
_cell_measurement_theta_min 6.486
_cell_volume 5214(2)
_computing_cell_refinement 'Bruker SAINT'
_computing_data_collection 'Bruker APEX2'
_computing_data_reduction 'Bruker SAINT'
_computing_molecular_graphics 'Bruker SHELXTL'
_computing_publication_material 'Bruker SHELXTL'
_computing_structure_refinement 'SHELXL-97 (Sheldrick, 1997)'
_computing_structure_solution 'SHELXS-97 (Sheldrick, 1997)'
_diffrn_ambient_temperature 152(2)
_diffrn_measured_fraction_theta_full 0.963
_diffrn_measured_fraction_theta_max 0.963
_diffrn_measurement_device_type 'Bruker APEX-II CCD'
_diffrn_measurement_method '\f and \w scans'
_diffrn_radiation_monochromator graphite
_diffrn_radiation_source 'fine-focus sealed tube'
_diffrn_radiation_type CuK\a
_diffrn_radiation_wavelength 1.54178
_diffrn_reflns_av_R_equivalents 0.0879
_diffrn_reflns_av_sigmaI/netI 0.0781
_diffrn_reflns_limit_h_max 19
_diffrn_reflns_limit_h_min -19
_diffrn_reflns_limit_k_max 21
_diffrn_reflns_limit_k_min -21
_diffrn_reflns_limit_l_max 22
_diffrn_reflns_limit_l_min -22
_diffrn_reflns_number 109690
_diffrn_reflns_theta_full 66.00
_diffrn_reflns_theta_max 66.00
_diffrn_reflns_theta_min 2.89
_exptl_absorpt_coefficient_mu 2.826
_exptl_absorpt_correction_T_max 0.4640
_exptl_absorpt_correction_T_min 0.3346
_exptl_absorpt_correction_type numerical
_exptl_absorpt_process_details SADABS
_exptl_crystal_colour orange
_exptl_crystal_density_diffrn 1.520
_exptl_crystal_density_method 'not measured'
_exptl_crystal_description plate
_exptl_crystal_F_000 2434
_exptl_crystal_size_max 0.50
_exptl_crystal_size_mid 0.42
_exptl_crystal_size_min 0.32
_refine_diff_density_max 0.927
_refine_diff_density_min -0.923
_refine_diff_density_rms 0.151
_refine_ls_extinction_method none
_refine_ls_goodness_of_fit_ref 1.112
_refine_ls_hydrogen_treatment mixed
_refine_ls_matrix_type full
_refine_ls_number_parameters 1519
_refine_ls_number_reflns 17476
_refine_ls_number_restraints 41
_refine_ls_restrained_S_all 1.114
_refine_ls_R_factor_all 0.1395
_refine_ls_R_factor_gt 0.0675
_refine_ls_shift/su_max 0.000
_refine_ls_shift/su_mean 0.000
_refine_ls_structure_factor_coef Fsqd
_refine_ls_weighting_details 'calc w=1/[\s^2^(Fo^2^)+(0.1504P)^2^+9.0059P] where P=(Fo^2^+2Fc^2^)/3'
_refine_ls_weighting_scheme calc
_refine_ls_wR_factor_gt 0.1941
_refine_ls_wR_factor_ref 0.2609
_reflns_number_gt 12827
_reflns_number_total 17476
_reflns_threshold_expression >2sigma(I)
_cod_data_source_file ol5b02042_si_002.cif
_cod_data_source_block mw427
_cod_database_code 1555223

loop_
_symmetry_equiv_pos_as_xyz
'x, y, z'
'-x, -y, -z'

loop_
_atom_site_label
_atom_site_type_symbol
_atom_site_fract_x
_atom_site_fract_y
_atom_site_fract_z
_atom_site_U_iso_or_equiv
_atom_site_adp_type
_atom_site_occupancy
_atom_site_symmetry_multiplicity
_atom_site_calc_flag
_atom_site_refinement_flags
_atom_site_disorder_assembly
_atom_site_disorder_group
S1 S 0.71738(7) -0.24032(6) 0.50231(7) 0.0334(3) Uani 1 1 d . . .
S2 S 0.40560(9) 0.27401(7) 0.78447(7) 0.0385(3) Uani 1 1 d . . .
S3 S 1.10728(7) 0.48233(7) 0.20634(7) 0.0348(3) Uani 1 1 d . . .
S4 S 0.83120(7) 0.02382(7) -0.15249(7) 0.0375(3) Uani 1 1 d . . .
F1 F 0.5587(2) -0.1957(2) 0.4868(2) 0.0566(9) Uani 1 1 d . . .
F2 F 0.5644(2) -0.2490(2) 0.59552(18) 0.0610(10) Uani 1 1 d . . .
F3 F 0.5941(2) -0.31409(18) 0.50589(18) 0.0530(8) Uani 1 1 d . . .
F4 F 0.3914(3) 0.1945(2) 0.6907(2) 0.0726(12) Uani 1 1 d . . .
F5 F 0.3743(3) 0.3131(3) 0.6544(2) 0.0833(13) Uani 1 1 d . . .
F6' F 0.5021(3) 0.2525(3) 0.6525(3) 0.0972(17) Uani 1 1 d . . .
F7 F 1.2414(2) 0.5102(2) 0.2415(2) 0.0614(10) Uani 1 1 d . . .
F8 F 1.1198(2) 0.55679(19) 0.30889(19) 0.0540(8) Uani 1 1 d . . .
F9 F 1.1636(3) 0.4398(2) 0.3272(2) 0.0680(11) Uani 1 1 d . . .
F10 F 0.7649(2) -0.0104(2) -0.24998(18) 0.0530(8) Uani 1 1 d . . .
F11 F 0.6750(2) 0.0627(2) -0.1770(2) 0.0681(11) Uani 1 1 d . . .
F12 F 0.7043(2) -0.05333(19) -0.13854(18) 0.0513(8) Uani 1 1 d . . .
O1 O 0.92802(18) 0.22198(16) 0.47053(17) 0.0271(7) Uani 1 1 d . . .
O2 O 0.84149(18) -0.13920(16) 0.47070(17) 0.0267(7) Uani 1 1 d . . .
O3 O 0.7461(2) -0.2391(2) 0.4240(2) 0.0519(11) Uani 1 1 d . . .
O4 O 0.7546(3) -0.3002(2) 0.5486(3) 0.0641(13) Uani 1 1 d . . .
O5 O 0.46450(19) 0.72135(16) 0.94859(17) 0.0280(7) Uani 1 1 d . . .
O6 O 0.4075(2) 0.37033(17) 0.88529(17) 0.0301(7) Uani 1 1 d . . .
O7 O 0.4591(4) 0.2140(2) 0.8160(3) 0.0772(16) Uani 1 1 d . . .
O8 O 0.3147(3) 0.2803(2) 0.8162(2) 0.0636(13) Uani 1 1 d . . .
O9 O 0.70745(18) 0.13354(16) 0.39529(16) 0.0264(7) Uani 1 1 d . . .
O10 O 0.99795(19) 0.38080(17) 0.19541(16) 0.0270(7) Uani 1 1 d . . .
O11 O 1.1013(3) 0.5515(2) 0.1595(2) 0.0594(12) Uani 1 1 d . . .
O12 O 1.1601(2) 0.4179(2) 0.1763(2) 0.0541(11) Uani 1 1 d . . .
O13 O 0.69965(19) 0.36687(17) 0.19898(17) 0.0273(7) Uani 1 1 d . . .
O14 O 0.86545(18) 0.12797(17) -0.07315(16) 0.0284(7) Uani 1 1 d . . .
O15 O 0.8575(3) 0.0876(3) -0.2031(2) 0.0643(13) Uani 1 1 d . . .
O16 O 0.8885(2) -0.0446(3) -0.1532(2) 0.0612(12) Uani 1 1 d . . .
N1 N 0.7038(2) -0.1618(2) 0.5316(2) 0.0318(9) Uani 1 1 d . . .
N2 N 0.4457(3) 0.3505(2) 0.7647(2) 0.0358(9) Uani 1 1 d . . .
N3 N 1.0147(2) 0.4688(2) 0.2603(2) 0.0311(9) Uani 1 1 d . . .
N4 N 0.7827(3) 0.0387(2) -0.0693(2) 0.0349(9) Uani 1 1 d . . .
C1 C 0.8564(3) 0.1221(2) 0.5022(2) 0.0224(9) Uani 1 1 d . . .
C2 C 0.8569(3) 0.1926(2) 0.5182(2) 0.0230(9) Uani 1 1 d . . .
C3 C 0.7969(3) 0.2237(2) 0.5760(3) 0.0299(10) Uani 1 1 d . . .
H3 H 0.7981 0.2717 0.5878 0.036 Uiso 1 1 calc R . .
C4 C 0.7336(3) 0.1786(2) 0.6162(3) 0.0286(10) Uani 1 1 d . . .
H4 H 0.6903 0.1973 0.6566 0.034 Uiso 1 1 calc R . .
C5 C 0.7308(3) 0.1082(2) 0.6003(2) 0.0260(9) Uani 1 1 d . . .
H5 H 0.6860 0.0807 0.6297 0.031 Uiso 1 1 calc R . .
C6 C 0.7933(2) 0.0770(2) 0.5412(2) 0.0231(9) Uani 1 1 d . . .
C7 C 0.8039(2) 0.0034(2) 0.5156(2) 0.0206(8) Uani 1 1 d . . .
C8 C 0.8855(2) -0.0184(2) 0.4621(2) 0.0213(8) Uani 1 1 d . . .
C9 C 0.9026(3) -0.0908(2) 0.4441(2) 0.0232(9) Uani 1 1 d . . .
C10 C 0.9801(3) -0.1201(2) 0.3993(2) 0.0257(9) Uani 1 1 d . . .
H10 H 0.9891 -0.1705 0.3895 0.031 Uiso 1 1 calc R . .
C11 C 1.0442(3) -0.0754(2) 0.3690(2) 0.0249(9) Uani 1 1 d . . .
H11 H 1.0983 -0.0950 0.3385 0.030 Uiso 1 1 calc R . .
C12 C 1.0298(3) -0.0017(2) 0.3830(2) 0.0228(9) Uani 1 1 d . . .
H12 H 1.0745 0.0288 0.3618 0.027 Uiso 1 1 calc R . .
C13 C 0.9515(2) 0.0284(2) 0.4273(2) 0.0193(8) Uani 1 1 d . . .
C14 C 0.9324(2) 0.1047(2) 0.4450(2) 0.0207(8) Uani 1 1 d . . .
C15 C 0.9727(3) 0.1673(2) 0.4256(2) 0.0232(9) Uani 1 1 d . . .
C16 C 0.7436(3) -0.0450(2) 0.5390(2) 0.0220(8) Uani 1 1 d . . .
C17 C 0.7627(3) -0.1166(2) 0.5135(2) 0.0244(9) Uani 1 1 d . . .
C18 C 1.0482(3) 0.1900(2) 0.3684(2) 0.0251(9) Uani 1 1 d . . .
C19 C 1.0984(3) 0.2387(3) 0.3801(3) 0.0318(10) Uani 1 1 d . . .
H19 H 1.0846 0.2565 0.4268 0.038 Uiso 1 1 calc R . .
C20 C 1.1683(3) 0.2615(3) 0.3248(3) 0.0371(11) Uani 1 1 d . . .
H20 H 1.2024 0.2946 0.3335 0.045 Uiso 1 1 calc R . .
C21 C 1.1880(3) 0.2358(3) 0.2567(3) 0.0353(11) Uani 1 1 d . . .
H21 H 1.2357 0.2515 0.2185 0.042 Uiso 1 1 calc R . .
C22 C 1.1389(3) 0.1874(3) 0.2439(3) 0.0327(11) Uani 1 1 d . . .
H22 H 1.1530 0.1697 0.1971 0.039 Uiso 1 1 calc R . .
C23 C 1.0687(3) 0.1646(2) 0.2996(2) 0.0279(10) Uani 1 1 d . . .
H23 H 1.0346 0.1315 0.2906 0.033 Uiso 1 1 calc R . .
C24 C 0.6554(3) -0.0297(2) 0.5891(2) 0.0231(9) Uani 1 1 d . . .
C25 C 0.5888(3) 0.0170(3) 0.5623(3) 0.0286(10) Uani 1 1 d . . .
H25 H 0.5996 0.0390 0.5119 0.034 Uiso 1 1 calc R . .
C26 C 0.5066(3) 0.0312(3) 0.6093(3) 0.0356(11) Uani 1 1 d . . .
H26 H 0.4609 0.0630 0.5911 0.043 Uiso 1 1 calc R . .
C27 C 0.4911(3) -0.0007(3) 0.6825(3) 0.0371(11) Uani 1 1 d . . .
H27 H 0.4349 0.0097 0.7148 0.045 Uiso 1 1 calc R . .
C28 C 0.5570(3) -0.0475(3) 0.7090(3) 0.0346(11) Uani 1 1 d . . .
H28 H 0.5461 -0.0693 0.7595 0.041 Uiso 1 1 calc R . .
C29 C 0.6385(3) -0.0629(3) 0.6623(3) 0.0291(10) Uani 1 1 d . . .
H29 H 0.6833 -0.0963 0.6804 0.035 Uiso 1 1 calc R . .
C30 C 0.6022(3) -0.2499(3) 0.5245(3) 0.0352(11) Uani 1 1 d . . .
C31 C 0.4767(3) 0.6241(2) 0.8872(2) 0.0225(9) Uani 1 1 d . . .
C32 C 0.5027(3) 0.6933(2) 0.8829(2) 0.0263(9) Uani 1 1 d . . .
C33 C 0.5605(3) 0.7227(2) 0.8215(3) 0.0292(10) Uani 1 1 d . . .
H33 H 0.5787 0.7698 0.8186 0.035 Uiso 1 1 calc R . .
C34 C 0.5906(3) 0.6792(3) 0.7636(3) 0.0298(10) Uani 1 1 d . . .
H34 H 0.6313 0.6971 0.7203 0.036 Uiso 1 1 calc R . .
C35 C 0.5639(3) 0.6105(2) 0.7664(2) 0.0248(9) Uani 1 1 d . . .
H35 H 0.5860 0.5835 0.7251 0.030 Uiso 1 1 calc R . .
C36 C 0.5045(3) 0.5806(2) 0.8295(2) 0.0224(9) Uani 1 1 d . . .
C37 C 0.4688(2) 0.5093(2) 0.8445(2) 0.0225(9) Uani 1 1 d . . .
C38 C 0.4210(2) 0.4872(2) 0.9205(2) 0.0241(9) Uani 1 1 d . . .
C39 C 0.3956(3) 0.4165(2) 0.9393(2) 0.0238(9) Uani 1 1 d . . .
C40 C 0.3576(3) 0.3863(3) 1.0095(3) 0.0290(10) Uani 1 1 d . . .
H40 H 0.3421 0.3374 1.0190 0.035 Uiso 1 1 calc R . .
C41 C 0.3424(3) 0.4292(2) 1.0660(2) 0.0264(9) Uani 1 1 d . . .
H41 H 0.3180 0.4090 1.1156 0.032 Uiso 1 1 calc R . .
C42 C 0.3624(2) 0.5018(2) 1.0510(2) 0.0252(9) Uani 1 1 d . . .
H42 H 0.3502 0.5309 1.0905 0.030 Uiso 1 1 calc R . .
C43 C 0.3998(2) 0.5323(2) 0.9797(2) 0.0232(9) Uani 1 1 d . . .
C44 C 0.4238(3) 0.6067(2) 0.9587(2) 0.0232(9) Uani 1 1 d . . .
C45 C 0.4161(3) 0.6679(2) 0.9947(2) 0.0250(9) Uani 1 1 d . . .
C46 C 0.4779(3) 0.4625(2) 0.7928(2) 0.0250(9) Uani 1 1 d . . .
C47 C 0.4424(3) 0.3931(2) 0.8142(3) 0.0287(10) Uani 1 1 d . . .
C48 C 0.3677(3) 0.6899(2) 1.0670(2) 0.0264(9) Uani 1 1 d . . .
C49 C 0.4008(3) 0.7348(3) 1.1026(3) 0.0359(11) Uani 1 1 d . . .
H49 H 0.4564 0.7501 1.0806 0.043 Uiso 1 1 calc R . .
C50 C 0.3525(4) 0.7571(3) 1.1700(3) 0.0436(13) Uani 1 1 d . . .
H50 H 0.3755 0.7868 1.1945 0.052 Uiso 1 1 calc R . .
C51 C 0.2706(4) 0.7360(3) 1.2016(3) 0.0449(13) Uani 1 1 d . . .
H51 H 0.2373 0.7521 1.2474 0.054 Uiso 1 1 calc R . .
C52 C 0.2371(3) 0.6916(3) 1.1669(3) 0.0370(11) Uani 1 1 d . . .
H52 H 0.1812 0.6770 1.1891 0.044 Uiso 1 1 calc R . .
C53 C 0.2851(3) 0.6687(3) 1.0999(3) 0.0314(10) Uani 1 1 d . . .
H53 H 0.2620 0.6384 1.0761 0.038 Uiso 1 1 calc R . .
C54 C 0.5195(3) 0.4773(2) 0.7117(2) 0.0255(9) Uani 1 1 d . . .
C55 C 0.6036(3) 0.4426(3) 0.6830(3) 0.0353(11) Uani 1 1 d . . .
H55 H 0.6350 0.4098 0.7149 0.042 Uiso 1 1 calc R . .
C56 C 0.6416(3) 0.4558(3) 0.6078(3) 0.0417(12) Uani 1 1 d . . .
H56 H 0.6994 0.4324 0.5883 0.050 Uiso 1 1 calc R . .
C57 C 0.5966(4) 0.5023(3) 0.5614(3) 0.0438(13) Uani 1 1 d . . .
H57 H 0.6231 0.5113 0.5099 0.053 Uiso 1 1 calc R . .
C58 C 0.5119(3) 0.5364(3) 0.5898(3) 0.0407(12) Uani 1 1 d . . .
H58 H 0.4802 0.5682 0.5575 0.049 Uiso 1 1 calc R . .
C59 C 0.4740(3) 0.5240(3) 0.6648(3) 0.0330(10) Uani 1 1 d . . .
H59 H 0.4163 0.5476 0.6842 0.040 Uiso 1 1 calc R . .
C60 C 0.4199(4) 0.2584(3) 0.6906(3) 0.0501(14) Uani 1 1 d . . .
C61 C 0.7690(2) 0.2387(2) 0.3626(2) 0.0221(9) Uani 1 1 d . . .
C62 C 0.7029(3) 0.2039(2) 0.4126(2) 0.0243(9) Uani 1 1 d . . .
C63 C 0.6456(3) 0.2388(3) 0.4695(2) 0.0272(9) Uani 1 1 d . . .
H63 H 0.6000 0.2153 0.5036 0.033 Uiso 1 1 calc R . .
C64 C 0.6589(3) 0.3100(3) 0.4738(2) 0.0286(10) Uani 1 1 d . . .
H64 H 0.6200 0.3363 0.5117 0.034 Uiso 1 1 calc R . .
C65 C 0.7269(3) 0.3459(2) 0.4250(2) 0.0254(9) Uani 1 1 d . . .
H65 H 0.7336 0.3947 0.4310 0.030 Uiso 1 1 calc R . .
C66 C 0.7849(2) 0.3092(2) 0.3673(2) 0.0213(8) Uani 1 1 d . . .
C67 C 0.8615(2) 0.3347(2) 0.3121(2) 0.0219(9) Uani 1 1 d . . .
C68 C 0.9006(2) 0.2895(2) 0.2514(2) 0.0214(8) Uani 1 1 d . . .
C69 C 0.9664(3) 0.3167(2) 0.1934(2) 0.0240(9) Uani 1 1 d . . .
C70 C 1.0061(3) 0.2817(3) 0.1316(2) 0.0283(10) Uani 1 1 d . . .
H70 H 1.0508 0.3024 0.0936 0.034 Uiso 1 1 calc R . .
C71 C 0.9797(3) 0.2160(2) 0.1259(2) 0.0262(9) Uani 1 1 d . . .
H71 H 1.0049 0.1919 0.0828 0.031 Uiso 1 1 calc R . .
C72 C 0.9162(3) 0.1850(2) 0.1830(2) 0.0235(9) Uani 1 1 d . . .
H72 H 0.8987 0.1396 0.1786 0.028 Uiso 1 1 calc R . .
C73 C 0.8778(2) 0.2195(2) 0.2469(2) 0.0216(8) Uani 1 1 d . . .
C74 C 0.8134(2) 0.1896(2) 0.3099(2) 0.0216(8) Uani 1 1 d . . .
C75 C 0.7761(3) 0.1246(2) 0.3329(2) 0.0237(9) Uani 1 1 d . . .
C76 C 0.8989(3) 0.3955(2) 0.3146(2) 0.0243(9) Uani 1 1 d . . .
C77 C 0.9731(3) 0.4155(2) 0.2565(2) 0.0265(9) Uani 1 1 d . . .
C78 C 0.7929(3) 0.0497(2) 0.3114(2) 0.0252(9) Uani 1 1 d . . .
C79 C 0.7263(3) 0.0051(3) 0.3322(3) 0.0325(10) Uani 1 1 d . . .
H79 H 0.6695 0.0247 0.3585 0.039 Uiso 1 1 calc R . .
C80 C 0.7420(3) -0.0675(3) 0.3150(3) 0.0395(12) Uani 1 1 d . . .
H80 H 0.6963 -0.0973 0.3293 0.047 Uiso 1 1 calc R . .
C81 C 0.8241(3) -0.0959(3) 0.2771(3) 0.0392(12) Uani 1 1 d . . .
H81 H 0.8348 -0.1453 0.2646 0.047 Uiso 1 1 calc R . .
C82 C 0.8911(3) -0.0531(3) 0.2572(3) 0.0338(10) Uani 1 1 d . . .
H82 H 0.9479 -0.0733 0.2315 0.041 Uiso 1 1 calc R . .
C83 C 0.8757(3) 0.0193(2) 0.2745(2) 0.0280(9) Uani 1 1 d . . .
H83 H 0.9221 0.0484 0.2610 0.034 Uiso 1 1 calc R . .
C84 C 0.8737(3) 0.4425(2) 0.3765(2) 0.0264(9) Uani 1 1 d . . .
C85 C 0.9084(3) 0.4199(3) 0.4374(3) 0.0364(11) Uani 1 1 d . . .
H85 H 0.9464 0.3737 0.4409 0.044 Uiso 1 1 calc R . .
C86 C 0.8876(4) 0.4646(3) 0.4937(3) 0.0473(13) Uani 1 1 d . . .
H86 H 0.9115 0.4488 0.5357 0.057 Uiso 1 1 calc R . .
C87 C 0.8327(4) 0.5315(3) 0.4893(3) 0.0468(14) Uani 1 1 d . . .
H87 H 0.8188 0.5620 0.5279 0.056 Uiso 1 1 calc R . .
C88 C 0.7981(4) 0.5539(3) 0.4286(3) 0.0417(13) Uani 1 1 d . . .
H88 H 0.7598 0.5999 0.4256 0.050 Uiso 1 1 calc R . .
C89 C 0.8187(3) 0.5100(3) 0.3713(3) 0.0343(11) Uani 1 1 d . . .
H89 H 0.7953 0.5262 0.3290 0.041 Uiso 1 1 calc R . .
C90 C 1.1602(3) 0.4981(3) 0.2757(3) 0.0421(12) Uani 1 1 d . . .
C91 C 0.7185(2) 0.2653(2) 0.1423(2) 0.0220(9) Uani 1 1 d . . .
C92 C 0.6749(3) 0.2979(2) 0.2051(2) 0.0231(9) Uani 1 1 d . . .
C93 C 0.6172(3) 0.2632(2) 0.2631(2) 0.0259(9) Uani 1 1 d . . .
H93 H 0.5880 0.2856 0.3066 0.031 Uiso 1 1 calc R . .
C94 C 0.6047(3) 0.1924(3) 0.2532(2) 0.0269(9) Uani 1 1 d . . .
H94 H 0.5660 0.1658 0.2919 0.032 Uiso 1 1 calc R . .
C95 C 0.6462(3) 0.1592(2) 0.1894(2) 0.0262(9) Uani 1 1 d . . .
H95 H 0.6348 0.1113 0.1854 0.031 Uiso 1 1 calc R . .
C96 C 0.7050(2) 0.1957(2) 0.1307(2) 0.0226(9) Uani 1 1 d . . .
C97 C 0.7546(2) 0.1720(2) 0.0592(2) 0.0222(9) Uani 1 1 d . . .
C98 C 0.8220(2) 0.2173(2) 0.0144(2) 0.0232(9) Uani 1 1 d . . .
C99 C 0.8768(3) 0.1910(3) -0.0492(2) 0.0277(10) Uani 1 1 d . . .
C100 C 0.9470(3) 0.2254(3) -0.0932(3) 0.0319(10) Uani 1 1 d . . .
H100 H 0.9844 0.2043 -0.1352 0.038 Uiso 1 1 calc R . .
C101 C 0.9612(3) 0.2900(3) -0.0747(3) 0.0326(11) Uani 1 1 d . . .
H101 H 1.0090 0.3141 -0.1040 0.039 Uiso 1 1 calc R . .
C102 C 0.9062(3) 0.3211(2) -0.0134(2) 0.0280(10) Uani 1 1 d . . .
H102 H 0.9168 0.3661 -0.0014 0.034 Uiso 1 1 calc R . .
C103 C 0.8356(3) 0.2869(2) 0.0307(2) 0.0245(9) Uani 1 1 d . . .
C104 C 0.7756(3) 0.3145(2) 0.0961(2) 0.0250(9) Uani 1 1 d . . .
C105 C 0.7606(3) 0.3771(2) 0.1312(2) 0.0255(9) Uani 1 1 d . . .
C106 C 0.7426(3) 0.1116(2) 0.0307(2) 0.0243(9) Uani 1 1 d . . .
C107 C 0.7960(3) 0.0925(2) -0.0397(2) 0.0282(10) Uani 1 1 d . . .
C108 C 0.7896(3) 0.4504(2) 0.1138(3) 0.0289(10) Uani 1 1 d . . .
C109 C 0.7890(4) 0.4895(3) 0.1714(3) 0.0430(12) Uani 1 1 d . . .
H109 H 0.7708 0.4680 0.2216 0.052 Uiso 1 1 calc R . .
C110 C 0.8147(5) 0.5591(3) 0.1549(4) 0.0572(16) Uani 1 1 d . . .
H110 H 0.8146 0.5853 0.1941 0.069 Uiso 1 1 calc R . .
C111 C 0.8409(5) 0.5917(3) 0.0821(4) 0.0574(16) Uani 1 1 d . . .
H111 H 0.8591 0.6397 0.0715 0.069 Uiso 1 1 calc R . .
C112 C 0.8404(3) 0.5542(3) 0.0253(3) 0.0418(12) Uani 1 1 d . . .
H112 H 0.8578 0.5766 -0.0247 0.050 Uiso 1 1 calc R . .
C113 C 0.8145(3) 0.4835(3) 0.0405(3) 0.0326(10) Uani 1 1 d . . .
H113 H 0.8139 0.4580 0.0010 0.039 Uiso 1 1 calc R . .
C114 C 0.6747(3) 0.0616(2) 0.0659(2) 0.0273(9) Uani 1 1 d . . .
C115 C 0.5932(3) 0.0790(3) 0.0497(3) 0.0359(11) Uani 1 1 d . . .
H115 H 0.5795 0.1237 0.0184 0.043 Uiso 1 1 calc R . .
C116 C 0.5314(3) 0.0301(3) 0.0801(3) 0.0454(13) Uani 1 1 d . . .
H116 H 0.4755 0.0416 0.0694 0.054 Uiso 1 1 calc R . .
C117 C 0.5516(4) -0.0347(3) 0.1255(3) 0.0492(15) Uani 1 1 d . . .
H117 H 0.5095 -0.0678 0.1460 0.059 Uiso 1 1 calc R . .
C118 C 0.6315(4) -0.0516(3) 0.1411(3) 0.0438(14) Uani 1 1 d . . .
H118 H 0.6448 -0.0963 0.1725 0.053 Uiso 1 1 calc R . .
C119 C 0.6942(3) -0.0037(3) 0.1114(3) 0.0341(11) Uani 1 1 d . . .
H119 H 0.7499 -0.0159 0.1224 0.041 Uiso 1 1 calc R . .
C120 C 0.7378(3) 0.0049(3) -0.1798(3) 0.0368(11) Uani 1 1 d . . .
Cl1A Cl 0.84233(12) 0.81956(12) 0.05459(12) 0.0668(6) Uani 0.831(4) 1 d PD A 1
Cl2A Cl 0.76027(15) 0.77618(10) -0.04665(11) 0.0621(6) Uani 0.831(4) 1 d PD A 1
C1A C 0.7475(5) 0.8343(4) 0.0215(4) 0.0523(19) Uani 0.831(4) 1 d PD A 1
H1A1 H 0.7359 0.8874 0.0001 0.063 Uiso 0.831(4) 1 calc PR A 1
H1A2 H 0.6968 0.8234 0.0630 0.063 Uiso 0.831(4) 1 calc PR A 1
Cl1B Cl 0.6116(7) 0.8193(6) -0.0237(6) 0.073(3) Uiso 0.169(4) 1 d PD A 2
Cl2B Cl 0.7975(10) 0.7946(10) -0.0247(10) 0.106(5) Uiso 0.169(4) 1 d PD A 2
C1B C 0.6931(13) 0.8398(18) 0.0118(17) 0.048(8) Uiso 0.169(4) 1 d PD A 2
H1B1 H 0.6938 0.8945 0.0018 0.058 Uiso 0.169(4) 1 calc PR A 2
H1B2 H 0.6781 0.8257 0.0663 0.058 Uiso 0.169(4) 1 calc PR A 2
Cl1C Cl 0.13691(11) 0.30229(9) 0.74739(10) 0.0531(5) Uani 0.870(4) 1 d PD B 1
Cl2C Cl -0.01457(11) 0.27359(10) 0.70704(11) 0.0548(5) Uani 0.870(4) 1 d PDU B 1
C1C C 0.0701(5) 0.3286(4) 0.6829(5) 0.068(2) Uani 0.870(4) 1 d PD B 1
H1C1 H 0.0450 0.3821 0.6830 0.081 Uiso 0.870(4) 1 calc PR B 1
H1C2 H 0.1060 0.3215 0.6323 0.081 Uiso 0.870(4) 1 calc PR B 1
Cl1D Cl 0.0153(9) 0.3270(8) 0.5725(8) 0.070(4) Uiso 0.130(4) 1 d PD B 2
Cl2D Cl 0.0199(12) 0.2884(11) 0.7300(10) 0.087(4) Uiso 0.130(4) 1 d PDU B 2
C1D C -0.044(2) 0.303(3) 0.6653(13) 0.063(13) Uiso 0.130(4) 1 d PD B 2
H1D1 H -0.0928 0.3440 0.6786 0.076 Uiso 0.130(4) 1 calc PR B 2
H1D2 H -0.0692 0.2572 0.6683 0.076 Uiso 0.130(4) 1 calc PR B 2
Cl1E Cl 0.05122(13) 0.97847(16) 0.92953(11) 0.0774(9) Uani 0.902(5) 1 d PDU C -1
C1E C -0.0319(7) 0.9626(6) 1.0027(6) 0.042(3) Uiso 0.451(3) 1 d PDU . -1
H1E1 H -0.0876(8) 0.9724(19) 0.9861(8) 0.063 Uiso 0.451(3) 1 d PD C -1
H1E2 H -0.0183(19) 0.9113(8) 1.0295(6) 0.063 Uiso 0.451(3) 1 d PD C -1
Cl1F Cl -0.0630(15) 0.9718(15) 1.0548(15) 0.088(4) Uiso 0.098(5) 1 d PDU C -2
C1F C 0.001(4) 0.958(3) 0.970(3) 0.032(10) Uiso 0.049(3) 1 d PDU . -2
H1F1 H -0.037(6) 0.964(7) 0.934(2) 0.048 Uiso 0.049(3) 1 d PD C -2
H1F2 H 0.040(6) 0.909(2) 0.974(6) 0.048 Uiso 0.049(3) 1 d PD C -2

loop_
_atom_site_aniso_label
_atom_site_aniso_U_11
_atom_site_aniso_U_22
_atom_site_aniso_U_33
_atom_site_aniso_U_23
_atom_site_aniso_U_13
_atom_site_aniso_U_12
S1 0.0299(5) 0.0257(6) 0.0481(7) -0.0144(5) -0.0088(5) -0.0046(4)
S2 0.0582(7) 0.0298(6) 0.0335(6) -0.0008(5) -0.0139(5) -0.0208(5)
S3 0.0341(6) 0.0393(7) 0.0308(6) 0.0003(5) -0.0026(5) -0.0174(5)
S4 0.0330(6) 0.0478(8) 0.0332(6) -0.0187(6) 0.0003(5) -0.0098(5)
F1 0.0400(16) 0.059(2) 0.075(2) 0.0039(18) -0.0286(16) -0.0077(15)
F2 0.065(2) 0.078(2) 0.0374(17) -0.0099(17) 0.0124(15) -0.0386(19)
F3 0.065(2) 0.0466(19) 0.055(2) -0.0066(16) -0.0105(16) -0.0349(16)
F4 0.110(3) 0.063(2) 0.060(2) -0.0266(19) -0.012(2) -0.047(2)
F5 0.129(4) 0.085(3) 0.058(2) 0.015(2) -0.053(2) -0.048(3)
F6' 0.087(3) 0.110(4) 0.091(3) -0.067(3) 0.041(3) -0.048(3)
F7 0.0388(16) 0.073(2) 0.081(3) -0.017(2) -0.0180(16) -0.0174(16)
F8 0.0574(19) 0.051(2) 0.061(2) -0.0224(16) -0.0189(16) -0.0059(15)
F9 0.094(3) 0.055(2) 0.062(2) 0.0122(18) -0.042(2) -0.011(2)
F10 0.0593(19) 0.063(2) 0.0439(18) -0.0122(16) -0.0210(15) -0.0088(16)
F11 0.056(2) 0.055(2) 0.094(3) -0.020(2) -0.0316(19) 0.0195(17)
F12 0.0504(17) 0.055(2) 0.0547(19) -0.0048(16) -0.0150(15) -0.0209(15)
O1 0.0248(14) 0.0210(15) 0.0347(17) -0.0028(13) -0.0073(12) -0.0021(11)
O2 0.0224(13) 0.0218(15) 0.0361(17) -0.0095(13) -0.0043(12) -0.0022(11)
O3 0.051(2) 0.049(2) 0.053(2) -0.0263(19) 0.0140(18) -0.0225(18)
O4 0.078(3) 0.033(2) 0.102(4) -0.026(2) -0.064(3) 0.016(2)
O5 0.0350(15) 0.0190(15) 0.0302(17) -0.0023(12) -0.0102(13) -0.0018(12)
O6 0.0416(17) 0.0242(16) 0.0268(16) -0.0006(13) -0.0092(13) -0.0118(13)
O7 0.123(4) 0.033(2) 0.104(4) 0.023(2) -0.081(3) -0.032(2)
O8 0.064(3) 0.061(3) 0.061(3) -0.023(2) 0.021(2) -0.035(2)
O9 0.0251(14) 0.0243(16) 0.0289(16) 0.0009(13) -0.0069(12) -0.0049(12)
O10 0.0294(14) 0.0263(16) 0.0240(15) -0.0063(12) -0.0009(12) -0.0063(12)
O11 0.060(2) 0.066(3) 0.053(2) 0.028(2) -0.023(2) -0.034(2)
O12 0.0360(18) 0.065(3) 0.058(2) -0.024(2) 0.0131(17) -0.0188(18)
O13 0.0288(14) 0.0224(15) 0.0306(16) -0.0051(13) -0.0091(12) 0.0008(12)
O14 0.0274(14) 0.0307(17) 0.0255(16) -0.0065(13) 0.0009(12) -0.0085(12)
O15 0.091(3) 0.077(3) 0.028(2) -0.013(2) 0.009(2) -0.050(3)
O16 0.041(2) 0.080(3) 0.069(3) -0.045(2) -0.0210(19) 0.019(2)
N1 0.0266(18) 0.024(2) 0.046(2) -0.0127(17) -0.0031(16) -0.0070(15)
N2 0.054(2) 0.026(2) 0.029(2) -0.0026(17) -0.0072(18) -0.0159(18)
N3 0.0328(19) 0.031(2) 0.030(2) -0.0105(17) 0.0022(16) -0.0141(16)
N4 0.040(2) 0.033(2) 0.032(2) -0.0109(17) 0.0005(17) -0.0127(17)
C1 0.0226(18) 0.019(2) 0.025(2) -0.0001(17) -0.0101(16) 0.0020(15)
C2 0.0239(19) 0.019(2) 0.026(2) 0.0007(17) -0.0096(16) -0.0007(16)
C3 0.030(2) 0.020(2) 0.040(3) -0.0064(19) -0.0125(19) 0.0010(17)
C4 0.028(2) 0.024(2) 0.032(2) -0.0062(18) -0.0042(18) -0.0003(17)
C5 0.0227(19) 0.025(2) 0.028(2) 0.0011(18) -0.0066(17) -0.0020(16)
C6 0.0192(18) 0.022(2) 0.028(2) -0.0007(17) -0.0098(16) -0.0016(15)
C7 0.0221(18) 0.020(2) 0.020(2) -0.0023(16) -0.0083(15) 0.0003(15)
C8 0.0181(17) 0.021(2) 0.025(2) 0.0016(17) -0.0093(16) -0.0020(15)
C9 0.0215(18) 0.022(2) 0.028(2) -0.0012(17) -0.0098(16) -0.0041(16)
C10 0.0243(19) 0.023(2) 0.030(2) -0.0044(18) -0.0100(17) 0.0021(16)
C11 0.0227(19) 0.030(2) 0.020(2) -0.0039(17) -0.0058(16) 0.0032(16)
C12 0.0202(18) 0.024(2) 0.023(2) -0.0005(17) -0.0073(16) -0.0006(16)
C13 0.0227(18) 0.019(2) 0.019(2) -0.0014(16) -0.0107(15) -0.0024(15)
C14 0.0191(17) 0.023(2) 0.021(2) -0.0029(16) -0.0089(15) -0.0007(15)
C15 0.0228(18) 0.023(2) 0.025(2) -0.0041(17) -0.0096(16) -0.0014(16)
C16 0.0240(19) 0.021(2) 0.023(2) -0.0058(17) -0.0082(16) -0.0035(16)
C17 0.0236(19) 0.024(2) 0.027(2) -0.0079(17) -0.0063(16) -0.0025(16)
C18 0.0220(19) 0.021(2) 0.029(2) 0.0034(18) -0.0072(17) -0.0004(16)
C19 0.030(2) 0.025(2) 0.040(3) 0.000(2) -0.0094(19) -0.0044(18)
C20 0.030(2) 0.035(3) 0.047(3) -0.002(2) -0.007(2) -0.012(2)
C21 0.031(2) 0.034(3) 0.036(3) 0.002(2) -0.0032(19) -0.0078(19)
C22 0.032(2) 0.031(2) 0.030(2) 0.004(2) -0.0058(19) -0.0006(19)
C23 0.025(2) 0.027(2) 0.031(2) 0.0051(19) -0.0115(17) -0.0034(17)
C24 0.0235(19) 0.018(2) 0.030(2) -0.0060(17) -0.0066(17) -0.0043(15)
C25 0.025(2) 0.029(2) 0.031(2) 0.0003(19) -0.0065(18) -0.0070(17)
C26 0.026(2) 0.034(3) 0.042(3) -0.002(2) -0.0050(19) 0.0003(19)
C27 0.028(2) 0.038(3) 0.041(3) -0.008(2) 0.001(2) -0.0027(19)
C28 0.040(2) 0.035(3) 0.026(2) -0.001(2) -0.0031(19) -0.008(2)
C29 0.033(2) 0.025(2) 0.030(2) -0.0071(19) -0.0113(18) -0.0003(18)
C30 0.043(3) 0.033(3) 0.030(2) 0.002(2) -0.007(2) -0.017(2)
C31 0.0241(19) 0.017(2) 0.027(2) 0.0006(17) -0.0118(16) 0.0000(15)
C32 0.030(2) 0.021(2) 0.029(2) -0.0019(18) -0.0129(17) 0.0009(17)
C33 0.029(2) 0.021(2) 0.040(3) 0.0054(19) -0.0151(19) -0.0079(17)
C34 0.028(2) 0.027(2) 0.033(2) 0.0031(19) -0.0081(18) -0.0068(17)
C35 0.027(2) 0.025(2) 0.024(2) -0.0015(17) -0.0102(17) -0.0033(16)
C36 0.0234(18) 0.018(2) 0.029(2) -0.0012(17) -0.0124(16) -0.0014(15)
C37 0.0194(18) 0.021(2) 0.027(2) -0.0005(17) -0.0093(16) -0.0008(15)
C38 0.0203(18) 0.023(2) 0.027(2) 0.0036(18) -0.0087(16) -0.0012(16)
C39 0.0273(19) 0.021(2) 0.025(2) -0.0043(17) -0.0090(17) -0.0032(16)
C40 0.030(2) 0.024(2) 0.032(2) 0.0031(19) -0.0089(18) -0.0042(17)
C41 0.0237(19) 0.028(2) 0.026(2) 0.0031(18) -0.0082(17) -0.0035(17)
C42 0.0204(18) 0.025(2) 0.029(2) -0.0012(18) -0.0079(16) 0.0008(16)
C43 0.0209(18) 0.019(2) 0.029(2) -0.0020(17) -0.0101(16) 0.0013(15)
C44 0.0225(18) 0.022(2) 0.027(2) -0.0016(17) -0.0122(16) 0.0003(15)
C45 0.026(2) 0.022(2) 0.029(2) 0.0007(17) -0.0142(17) -0.0024(16)
C46 0.0260(19) 0.020(2) 0.030(2) 0.0000(18) -0.0096(17) -0.0034(16)
C47 0.035(2) 0.022(2) 0.030(2) -0.0001(19) -0.0100(18) -0.0047(18)
C48 0.033(2) 0.021(2) 0.027(2) -0.0062(17) -0.0141(18) 0.0048(17)
C49 0.044(3) 0.026(2) 0.040(3) -0.004(2) -0.016(2) -0.002(2)
C50 0.061(3) 0.033(3) 0.040(3) -0.011(2) -0.019(3) -0.001(2)
C51 0.052(3) 0.040(3) 0.036(3) -0.008(2) -0.006(2) 0.006(2)
C52 0.036(2) 0.033(3) 0.037(3) -0.006(2) -0.011(2) 0.010(2)
C53 0.031(2) 0.028(2) 0.034(2) -0.0031(19) -0.0119(19) 0.0036(18)
C54 0.031(2) 0.019(2) 0.027(2) -0.0045(17) -0.0053(17) -0.0061(16)
C55 0.037(2) 0.025(2) 0.042(3) -0.003(2) -0.008(2) -0.0026(19)
C56 0.040(3) 0.036(3) 0.042(3) -0.012(2) 0.006(2) -0.004(2)
C57 0.056(3) 0.042(3) 0.030(3) -0.004(2) 0.002(2) -0.016(2)
C58 0.051(3) 0.037(3) 0.032(3) 0.006(2) -0.011(2) -0.009(2)
C59 0.031(2) 0.028(2) 0.036(3) 0.003(2) -0.0056(19) -0.0061(18)
C60 0.069(4) 0.046(3) 0.042(3) -0.015(3) -0.009(3) -0.023(3)
C61 0.0200(18) 0.021(2) 0.023(2) 0.0020(17) -0.0060(16) 0.0003(15)
C62 0.0225(19) 0.023(2) 0.026(2) 0.0029(17) -0.0102(16) -0.0009(16)
C63 0.0205(19) 0.030(2) 0.028(2) 0.0029(19) -0.0058(16) -0.0039(17)
C64 0.0225(19) 0.031(2) 0.027(2) -0.0024(19) -0.0006(17) 0.0003(17)
C65 0.0243(19) 0.021(2) 0.028(2) -0.0037(18) -0.0045(17) -0.0003(16)
C66 0.0196(18) 0.021(2) 0.022(2) -0.0015(16) -0.0056(15) 0.0014(15)
C67 0.0202(18) 0.020(2) 0.024(2) 0.0012(16) -0.0064(16) 0.0008(15)
C68 0.0207(18) 0.023(2) 0.018(2) -0.0005(16) -0.0075(15) 0.0036(15)
C69 0.0238(19) 0.020(2) 0.026(2) 0.0005(17) -0.0052(16) -0.0017(16)
C70 0.0238(19) 0.030(2) 0.026(2) 0.0002(18) -0.0021(17) -0.0013(17)
C71 0.029(2) 0.029(2) 0.020(2) -0.0073(17) -0.0062(17) 0.0031(17)
C72 0.0243(19) 0.020(2) 0.026(2) -0.0041(17) -0.0087(16) 0.0018(16)
C73 0.0180(17) 0.021(2) 0.025(2) -0.0003(17) -0.0097(16) 0.0010(15)
C74 0.0222(18) 0.020(2) 0.024(2) -0.0026(17) -0.0110(16) -0.0001(15)
C75 0.0240(19) 0.024(2) 0.024(2) -0.0005(17) -0.0112(16) -0.0030(16)
C76 0.0216(18) 0.024(2) 0.024(2) -0.0025(17) -0.0041(16) 0.0004(16)
C77 0.025(2) 0.023(2) 0.029(2) -0.0003(18) -0.0035(17) -0.0031(16)
C78 0.030(2) 0.022(2) 0.028(2) -0.0003(18) -0.0171(17) -0.0020(17)
C79 0.033(2) 0.027(2) 0.043(3) -0.003(2) -0.015(2) -0.0082(18)
C80 0.040(3) 0.021(2) 0.063(4) -0.004(2) -0.021(2) -0.0083(19)
C81 0.050(3) 0.023(2) 0.053(3) -0.011(2) -0.026(2) -0.001(2)
C82 0.034(2) 0.029(2) 0.039(3) -0.007(2) -0.014(2) 0.0033(19)
C83 0.029(2) 0.025(2) 0.033(2) -0.0001(19) -0.0139(18) -0.0032(17)
C84 0.027(2) 0.020(2) 0.030(2) -0.0059(18) -0.0007(17) -0.0061(16)
C85 0.036(2) 0.034(3) 0.038(3) -0.011(2) -0.007(2) -0.001(2)
C86 0.057(3) 0.054(4) 0.035(3) -0.018(3) -0.010(2) -0.011(3)
C87 0.061(3) 0.037(3) 0.040(3) -0.018(2) 0.003(3) -0.012(2)
C88 0.052(3) 0.022(2) 0.042(3) -0.013(2) 0.008(2) -0.003(2)
C89 0.039(2) 0.025(2) 0.035(3) -0.006(2) 0.000(2) -0.0038(19)
C90 0.042(3) 0.035(3) 0.048(3) -0.001(2) -0.012(2) -0.006(2)
C91 0.0183(17) 0.022(2) 0.025(2) 0.0033(17) -0.0088(15) -0.0002(15)
C92 0.0244(19) 0.021(2) 0.025(2) -0.0054(17) -0.0117(16) 0.0035(16)
C93 0.0223(19) 0.029(2) 0.025(2) -0.0025(18) -0.0071(16) 0.0009(16)
C94 0.0242(19) 0.031(2) 0.021(2) 0.0035(18) -0.0045(16) -0.0014(17)
C95 0.0227(19) 0.022(2) 0.029(2) 0.0043(18) -0.0033(17) -0.0025(16)
C96 0.0217(18) 0.023(2) 0.021(2) 0.0009(17) -0.0091(16) 0.0022(16)
C97 0.0213(18) 0.021(2) 0.023(2) 0.0019(17) -0.0067(16) -0.0011(15)
C98 0.0212(18) 0.025(2) 0.021(2) 0.0064(17) -0.0079(16) -0.0022(16)
C99 0.025(2) 0.027(2) 0.027(2) 0.0048(18) -0.0058(17) -0.0043(17)
C100 0.028(2) 0.033(3) 0.029(2) 0.000(2) -0.0001(18) -0.0027(18)
C101 0.027(2) 0.034(3) 0.031(2) 0.006(2) -0.0008(18) -0.0083(18)
C102 0.028(2) 0.024(2) 0.032(2) 0.0056(18) -0.0106(18) -0.0058(17)
C103 0.0221(19) 0.024(2) 0.025(2) 0.0069(18) -0.0097(16) -0.0027(16)
C104 0.0222(18) 0.021(2) 0.030(2) 0.0065(18) -0.0114(17) -0.0027(16)
C105 0.0256(19) 0.025(2) 0.028(2) -0.0016(18) -0.0126(17) -0.0008(16)
C106 0.027(2) 0.019(2) 0.025(2) -0.0005(17) -0.0043(16) -0.0032(16)
C107 0.028(2) 0.025(2) 0.029(2) -0.0004(18) -0.0025(17) -0.0036(17)
C108 0.030(2) 0.022(2) 0.040(3) -0.0020(19) -0.0193(19) -0.0022(17)
C109 0.064(3) 0.028(3) 0.046(3) -0.003(2) -0.028(3) -0.008(2)
C110 0.098(5) 0.033(3) 0.057(4) -0.008(3) -0.040(3) -0.019(3)
C111 0.085(4) 0.030(3) 0.072(4) 0.007(3) -0.042(4) -0.024(3)
C112 0.048(3) 0.031(3) 0.053(3) 0.009(2) -0.028(2) -0.013(2)
C113 0.034(2) 0.026(2) 0.043(3) -0.002(2) -0.021(2) -0.0031(18)
C114 0.032(2) 0.024(2) 0.024(2) -0.0074(17) 0.0021(17) -0.0076(17)
C115 0.035(2) 0.037(3) 0.036(3) -0.003(2) -0.005(2) -0.012(2)
C116 0.035(3) 0.052(3) 0.050(3) -0.014(3) -0.001(2) -0.017(2)
C117 0.054(3) 0.040(3) 0.048(3) -0.014(3) 0.015(3) -0.024(3)
C118 0.063(3) 0.021(2) 0.035(3) -0.005(2) 0.012(2) -0.010(2)
C119 0.039(2) 0.026(2) 0.031(2) 0.000(2) -0.001(2) -0.0035(19)
C120 0.035(2) 0.028(3) 0.046(3) -0.008(2) -0.009(2) 0.0017(19)
Cl1A 0.0531(10) 0.0671(13) 0.0742(14) -0.0035(10) -0.0134(9) -0.0028(9)
Cl2A 0.0832(14) 0.0450(10) 0.0507(11) -0.0136(8) 0.0115(9) -0.0256(9)
C1A 0.055(4) 0.047(4) 0.044(4) -0.012(3) 0.003(3) 0.003(3)
Cl1C 0.0616(10) 0.0414(9) 0.0579(10) -0.0182(7) -0.0078(8) -0.0106(7)
Cl2C 0.0536(9) 0.0512(10) 0.0604(11) -0.0275(8) 0.0024(8) -0.0150(7)
C1C 0.047(4) 0.046(4) 0.095(6) -0.001(4) 0.004(4) -0.010(3)
Cl1E 0.0661(11) 0.108(2) 0.0543(11) -0.0275(11) -0.0200(9) 0.0207(11)

loop_
_atom_type_symbol
_atom_type_description
_atom_type_scat_dispersion_real
_atom_type_scat_dispersion_imag
_atom_type_scat_source
C C 0.0181 0.0000 'International Tables Vol C Tables 4.2.6.8 and 6.1.1.4'
H H 0.0000 0.0000 'International Tables Vol C Tables 4.2.6.8 and 6.1.1.4'
N N 0.0311 0.0000 'International Tables Vol C Tables 4.2.6.8 and 6.1.1.4'
O O 0.0492 0.0000 'International Tables Vol C Tables 4.2.6.8 and 6.1.1.4'
F F 0.0727 0.0000 'International Tables Vol C Tables 4.2.6.8 and 6.1.1.4'
S S 0.3331 0.0000 'International Tables Vol C Tables 4.2.6.8 and 6.1.1.4'
Cl Cl 0.3639 0.0000 'International Tables Vol C Tables 4.2.6.8 and 6.1.1.4'

loop_
_geom_angle_atom_site_label_1
_geom_angle_atom_site_label_2
_geom_angle_atom_site_label_3
_geom_angle
_geom_angle_site_symmetry_1
_geom_angle_site_symmetry_3
O3 S1 O4 118.7(3) . .
O3 S1 N1 115.7(2) . .
O4 S1 N1 112.7(2) . .
O3 S1 C30 104.9(2) . .
O4 S1 C30 104.8(3) . .
N1 S1 C30 96.3(2) . .
O8 S2 O7 117.0(3) . .
O8 S2 N2 115.7(2) . .
O7 S2 N2 113.1(3) . .
O8 S2 C60 105.6(3) . .
O7 S2 C60 106.0(3) . .
N2 S2 C60 96.2(2) . .
O11 S3 O12 119.2(3) . .
O11 S3 N3 111.5(2) . .
O12 S3 N3 115.6(2) . .
O11 S3 C90 104.9(3) . .
O12 S3 C90 104.1(3) . .
N3 S3 C90 98.2(2) . .
O16 S4 O15 119.6(3) . .
O16 S4 N4 110.9(3) . .
O15 S4 N4 116.1(2) . .
O16 S4 C120 104.8(2) . .
O15 S4 C120 103.9(3) . .
N4 S4 C120 98.1(2) . .
C2 O1 C15 106.5(3) . .
C17 O2 C9 120.5(3) . .
C32 O5 C45 106.8(3) . .
C47 O6 C39 120.9(3) . .
C62 O9 C75 107.3(3) . .
C77 O10 C69 121.2(3) . .
C92 O13 C105 107.2(3) . .
C107 O14 C99 121.3(3) . .
C17 N1 S1 124.2(3) . .
C47 N2 S2 123.2(3) . .
C77 N3 S3 123.2(3) . .
C107 N4 S4 122.9(3) . .
C2 C1 C6 123.3(4) . .
C2 C1 C14 107.8(4) . .
C6 C1 C14 128.7(4) . .
C3 C2 C1 122.8(4) . .
C3 C2 O1 128.0(4) . .
C1 C2 O1 109.1(3) . .
C2 C3 C4 114.4(4) . .
C2 C3 H3 122.8 . .
C4 C3 H3 122.8 . .
C5 C4 C3 123.8(4) . .
C5 C4 H4 118.1 . .
C3 C4 H4 118.1 . .
C4 C5 C6 121.0(4) . .
C4 C5 H5 119.5 . .
C6 C5 H5 119.5 . .
C1 C6 C5 114.6(4) . .
C1 C6 C7 115.2(4) . .
C5 C6 C7 130.2(4) . .
C16 C7 C8 118.7(4) . .
C16 C7 C6 124.7(4) . .
C8 C7 C6 116.6(4) . .
C9 C8 C13 116.4(4) . .
C9 C8 C7 118.1(4) . .
C13 C8 C7 125.5(4) . .
C10 C9 O2 114.9(4) . .
C10 C9 C8 123.7(4) . .
O2 C9 C8 121.4(4) . .
C11 C10 C9 119.0(4) . .
C11 C10 H10 120.5 . .
C9 C10 H10 120.5 . .
C10 C11 C12 120.0(4) . .
C10 C11 H11 120.0 . .
C12 C11 H11 120.0 . .
C13 C12 C11 121.2(4) . .
C13 C12 H12 119.4 . .
C11 C12 H12 119.4 . .
C12 C13 C8 119.5(4) . .
C12 C13 C14 124.2(4) . .
C8 C13 C14 116.2(3) . .
C15 C14 C1 106.0(4) . .
C15 C14 C13 137.0(4) . .
C1 C14 C13 116.8(4) . .
C14 C15 O1 110.5(3) . .
C14 C15 C18 135.0(4) . .
O1 C15 C18 114.5(4) . .
C7 C16 C17 119.9(4) . .
C7 C16 C24 125.7(4) . .
C17 C16 C24 114.4(4) . .
N1 C17 O2 118.5(4) . .
N1 C17 C16 120.8(4) . .
O2 C17 C16 120.7(4) . .
C19 C18 C23 119.0(4) . .
C19 C18 C15 121.3(4) . .
C23 C18 C15 119.6(4) . .
C20 C19 C18 121.0(5) . .
C20 C19 H19 119.5 . .
C18 C19 H19 119.5 . .
C21 C20 C19 119.4(5) . .
C21 C20 H20 120.3 . .
C19 C20 H20 120.3 . .
C22 C21 C20 120.5(4) . .
C22 C21 H21 119.8 . .
C20 C21 H21 119.8 . .
C21 C22 C23 120.0(5) . .
C21 C22 H22 120.0 . .
C23 C22 H22 120.0 . .
C22 C23 C18 120.1(4) . .
C22 C23 H23 119.9 . .
C18 C23 H23 119.9 . .
C29 C24 C25 119.7(4) . .
C29 C24 C16 120.3(4) . .
C25 C24 C16 120.0(4) . .
C26 C25 C24 119.8(4) . .
C26 C25 H25 120.1 . .
C24 C25 H25 120.1 . .
C27 C26 C25 120.0(4) . .
C27 C26 H26 120.0 . .
C25 C26 H26 120.0 . .
C26 C27 C28 120.2(4) . .
C26 C27 H27 119.9 . .
C28 C27 H27 119.9 . .
C29 C28 C27 120.2(4) . .
C29 C28 H28 119.9 . .
C27 C28 H28 119.9 . .
C28 C29 C24 120.1(4) . .
C28 C29 H29 119.9 . .
C24 C29 H29 119.9 . .
F2 C30 F1 107.9(4) . .
F2 C30 F3 108.3(4) . .
F1 C30 F3 107.5(4) . .
F2 C30 S1 112.5(4) . .
F1 C30 S1 111.2(3) . .
F3 C30 S1 109.3(3) . .
C36 C31 C32 123.1(4) . .
C36 C31 C44 128.3(4) . .
C32 C31 C44 108.4(4) . .
O5 C32 C33 129.2(4) . .
O5 C32 C31 108.8(4) . .
C33 C32 C31 121.9(4) . .
C32 C33 C34 115.7(4) . .
C32 C33 H33 122.1 . .
C34 C33 H33 122.1 . .
C35 C34 C33 123.0(4) . .
C35 C34 H34 118.5 . .
C33 C34 H34 118.5 . .
C34 C35 C36 121.0(4) . .
C34 C35 H35 119.5 . .
C36 C35 H35 119.5 . .
C31 C36 C35 115.1(4) . .
C31 C36 C37 114.9(4) . .
C35 C36 C37 130.0(4) . .
C46 C37 C38 118.0(4) . .
C46 C37 C36 125.0(4) . .
C38 C37 C36 117.0(4) . .
C39 C38 C43 116.0(4) . .
C39 C38 C37 119.1(4) . .
C43 C38 C37 124.9(4) . .
C40 C39 C38 125.0(4) . .
C40 C39 O6 114.4(4) . .
C38 C39 O6 120.6(4) . .
C39 C40 C41 117.8(4) . .
C39 C40 H40 121.1 . .
C41 C40 H40 121.1 . .
C40 C41 C42 120.5(4) . .
C40 C41 H41 119.7 . .
C42 C41 H41 119.7 . .
C43 C42 C41 121.3(4) . .
C43 C42 H42 119.4 . .
C41 C42 H42 119.4 . .
C42 C43 C38 119.2(4) . .
C42 C43 C44 125.4(4) . .
C38 C43 C44 115.3(4) . .
C45 C44 C31 105.6(4) . .
C45 C44 C43 135.7(4) . .
C31 C44 C43 118.3(4) . .
C44 C45 O5 110.3(4) . .
C44 C45 C48 135.3(4) . .
O5 C45 C48 114.3(4) . .
C37 C46 C47 120.3(4) . .
C37 C46 C54 126.1(4) . .
C47 C46 C54 113.6(4) . .
N2 C47 O6 118.7(4) . .
N2 C47 C46 120.8(4) . .
O6 C47 C46 120.5(4) . .
C53 C48 C49 119.2(4) . .
C53 C48 C45 119.6(4) . .
C49 C48 C45 121.1(4) . .
C50 C49 C48 120.1(5) . .
C50 C49 H49 119.9 . .
C48 C49 H49 119.9 . .
C49 C50 C51 120.0(5) . .
C49 C50 H50 120.0 . .
C51 C50 H50 120.0 . .
C50 C51 C52 120.4(5) . .
C50 C51 H51 119.8 . .
C52 C51 H51 119.8 . .
C53 C52 C51 120.0(5) . .
C53 C52 H52 120.0 . .
C51 C52 H52 120.0 . .
C52 C53 C48 120.3(5) . .
C52 C53 H53 119.9 . .
C48 C53 H53 119.9 . .
C59 C54 C55 119.7(4) . .
C59 C54 C46 120.3(4) . .
C55 C54 C46 120.1(4) . .
C56 C55 C54 119.9(5) . .
C56 C55 H55 120.0 . .
C54 C55 H55 120.0 . .
C57 C56 C55 120.4(5) . .
C57 C56 H56 119.8 . .
C55 C56 H56 119.8 . .
C56 C57 C58 119.9(5) . .
C56 C57 H57 120.0 . .
C58 C57 H57 120.0 . .
C59 C58 C57 120.0(5) . .
C59 C58 H58 120.0 . .
C57 C58 H58 120.0 . .
C54 C59 C58 120.1(4) . .
C54 C59 H59 119.9 . .
C58 C59 H59 119.9 . .
F6' C60 F5 107.9(5) . .
F6' C60 F4 107.2(5) . .
F5 C60 F4 107.8(5) . .
F6' C60 S2 113.3(5) . .
F5 C60 S2 111.4(4) . .
F4 C60 S2 109.1(4) . .
C66 C61 C62 123.3(4) . .
C66 C61 C74 128.9(4) . .
C62 C61 C74 107.8(4) . .
O9 C62 C63 129.1(4) . .
O9 C62 C61 109.0(4) . .
C63 C62 C61 121.9(4) . .
C62 C63 C64 115.7(4) . .
C62 C63 H63 122.2 . .
C64 C63 H63 122.2 . .
C63 C64 C65 123.7(4) . .
C63 C64 H64 118.2 . .
C65 C64 H64 118.2 . .
C64 C65 C66 119.7(4) . .
C64 C65 H65 120.1 . .
C66 C65 H65 120.1 . .
C61 C66 C65 115.7(4) . .
C61 C66 C67 115.4(4) . .
C65 C66 C67 128.9(4) . .
C76 C67 C68 118.8(4) . .
C76 C67 C66 125.1(4) . .
C68 C67 C66 116.0(4) . .
C69 C68 C73 116.9(4) . .
C69 C68 C67 117.7(4) . .
C73 C68 C67 125.4(4) . .
O10 C69 C70 114.8(4) . .
O10 C69 C68 121.4(4) . .
C70 C69 C68 123.8(4) . .
C69 C70 C71 118.6(4) . .
C69 C70 H70 120.7 . .
C71 C70 H70 120.7 . .
C70 C71 C72 120.2(4) . .
C70 C71 H71 119.9 . .
C72 C71 H71 119.9 . .
C71 C72 C73 121.1(4) . .
C71 C72 H72 119.5 . .
C73 C72 H72 119.5 . .
C72 C73 C68 119.2(4) . .
C72 C73 C74 124.5(4) . .
C68 C73 C74 116.2(4) . .
C75 C74 C61 106.0(4) . .
C75 C74 C73 137.4(4) . .
C61 C74 C73 116.5(4) . .
C74 C75 O9 109.8(4) . .
C74 C75 C78 136.8(4) . .
O9 C75 C78 113.3(4) . .
C67 C76 C77 119.8(4) . .
C67 C76 C84 125.9(4) . .
C77 C76 C84 114.1(4) . .
N3 C77 O10 119.0(4) . .
N3 C77 C76 121.4(4) . .
O10 C77 C76 119.5(4) . .
C83 C78 C79 118.6(4) . .
C83 C78 C75 121.3(4) . .
C79 C78 C75 119.9(4) . .
C80 C79 C78 120.8(4) . .
C80 C79 H79 119.6 . .
C78 C79 H79 119.6 . .
C81 C80 C79 119.6(5) . .
C81 C80 H80 120.2 . .
C79 C80 H80 120.2 . .
C80 C81 C82 120.5(5) . .
C80 C81 H81 119.8 . .
C82 C81 H81 119.8 . .
C81 C82 C83 120.1(4) . .
C81 C82 H82 120.0 . .
C83 C82 H82 120.0 . .
C82 C83 C78 120.5(4) . .
C82 C83 H83 119.7 . .
C78 C83 H83 119.7 . .
C85 C84 C89 120.0(4) . .
C85 C84 C76 119.6(4) . .
C89 C84 C76 120.3(4) . .
C84 C85 C86 119.8(5) . .
C84 C85 H85 120.1 . .
C86 C85 H85 120.1 . .
C87 C86 C85 120.6(6) . .
C87 C86 H86 119.7 . .
C85 C86 H86 119.7 . .
C88 C87 C86 119.4(5) . .
C88 C87 H87 120.3 . .
C86 C87 H87 120.3 . .
C87 C88 C89 120.8(5) . .
C87 C88 H88 119.6 . .
C89 C88 H88 119.6 . .
C84 C89 C88 119.3(5) . .
C84 C89 H89 120.3 . .
C88 C89 H89 120.3 . .
F8 C90 F9 107.9(5) . .
F8 C90 F7 108.1(5) . .
F9 C90 F7 108.7(5) . .
F8 C90 S3 112.2(4) . .
F9 C90 S3 111.6(4) . .
F7 C90 S3 108.2(4) . .
C92 C91 C96 122.9(4) . .
C92 C91 C104 107.8(4) . .
C96 C91 C104 129.3(4) . .
O13 C92 C93 128.0(4) . .
O13 C92 C91 109.2(4) . .
C93 C92 C91 122.8(4) . .
C92 C93 C94 115.0(4) . .
C92 C93 H93 122.5 . .
C94 C93 H93 122.5 . .
C95 C94 C93 123.2(4) . .
C95 C94 H94 118.4 . .
C93 C94 H94 118.4 . .
C94 C95 C96 120.9(4) . .
C94 C95 H95 119.5 . .
C96 C95 H95 119.5 . .
C91 C96 C95 115.2(4) . .
C91 C96 C97 114.7(4) . .
C95 C96 C97 130.1(4) . .
C106 C97 C96 125.2(4) . .
C106 C97 C98 118.0(4) . .
C96 C97 C98 116.8(4) . .
C99 C98 C103 116.8(4) . .
C99 C98 C97 117.9(4) . .
C103 C98 C97 125.4(4) . .
O14 C99 C98 121.7(4) . .
O14 C99 C100 114.8(4) . .
C98 C99 C100 123.5(4) . .
C101 C100 C99 118.6(4) . .
C101 C100 H100 120.7 . .
C99 C100 H100 120.7 . .
C100 C101 C102 120.6(4) . .
C100 C101 H101 119.7 . .
C102 C101 H101 119.7 . .
C101 C102 C103 120.9(4) . .
C101 C102 H102 119.6 . .
C103 C102 H102 119.6 . .
C102 C103 C98 119.4(4) . .
C102 C103 C104 124.7(4) . .
C98 C103 C104 115.8(4) . .
C105 C104 C91 106.1(4) . .
C105 C104 C103 136.9(4) . .
C91 C104 C103 116.8(4) . .
C104 C105 O13 109.6(4) . .
C104 C105 C108 136.2(4) . .
O13 C105 C108 114.1(4) . .
C97 C106 C107 120.6(4) . .
C97 C106 C114 125.8(4) . .
C107 C106 C114 113.5(4) . .
N4 C107 O14 119.0(4) . .
N4 C107 C106 121.7(4) . .
O14 C107 C106 119.2(4) . .
C113 C108 C109 119.4(4) . .
C113 C108 C105 120.8(4) . .
C109 C108 C105 119.8(4) . .
C110 C109 C108 119.7(5) . .
C110 C109 H109 120.2 . .
C108 C109 H109 120.2 . .
C109 C110 C111 121.2(6) . .
C109 C110 H110 119.4 . .
C111 C110 H110 119.4 . .
C112 C111 C110 119.5(5) . .
C112 C111 H111 120.2 . .
C110 C111 H111 120.2 . .
C111 C112 C113 120.5(5) . .
C111 C112 H112 119.8 . .
C113 C112 H112 119.8 . .
C112 C113 C108 119.8(5) . .
C112 C113 H113 120.1 . .
C108 C113 H113 120.1 . .
C119 C114 C115 119.9(4) . .
C119 C114 C106 120.3(4) . .
C115 C114 C106 119.8(4) . .
C114 C115 C116 119.5(5) . .
C114 C115 H115 120.3 . .
C116 C115 H115 120.3 . .
C117 C116 C115 120.0(5) . .
C117 C116 H116 120.0 . .
C115 C116 H116 120.0 . .
C118 C117 C116 120.3(5) . .
C118 C117 H117 119.9 . .
C116 C117 H117 119.9 . .
C117 C118 C119 120.6(5) . .
C117 C118 H118 119.7 . .
C119 C118 H118 119.7 . .
C114 C119 C118 119.7(5) . .
C114 C119 H119 120.2 . .
C118 C119 H119 120.2 . .
F12 C120 F11 108.1(4) . .
F12 C120 F10 107.6(4) . .
F11 C120 F10 108.2(4) . .
F12 C120 S4 112.5(4) . .
F11 C120 S4 112.2(4) . .
F10 C120 S4 108.1(3) . .
Cl1A C1A Cl2A 110.2(4) . .
Cl1A C1A H1A1 109.6 . .
Cl2A C1A H1A1 109.6 . .
Cl1A C1A H1A2 109.6 . .
Cl2A C1A H1A2 109.6 . .
H1A1 C1A H1A2 108.1 . .
Cl2B C1B Cl1B 114.4(15) . .
Cl2B C1B H1B1 108.7 . .
Cl1B C1B H1B1 108.7 . .
Cl2B C1B H1B2 108.7 . .
Cl1B C1B H1B2 108.7 . .
H1B1 C1B H1B2 107.6 . .
Cl2C C1C Cl1C 109.9(4) . .
Cl2C C1C H1C1 109.7 . .
Cl1C C1C H1C1 109.7 . .
Cl2C C1C H1C2 109.7 . .
Cl1C C1C H1C2 109.7 . .
H1C1 C1C H1C2 108.2 . .
Cl2D C1D Cl1D 113.6(18) . .
Cl2D C1D H1D1 108.8 . .
Cl1D C1D H1D1 108.8 . .
Cl2D C1D H1D2 108.8 . .
Cl1D C1D H1D2 108.8 . .
H1D1 C1D H1D2 107.7 . .
C1E Cl1E H1F1 48.9(16) . .
C1E Cl1E H1F2 54.4(19) . .
H1F1 Cl1E H1F2 73(2) . .
Cl1E C1E Cl1E 115.1(6) . 2_577
Cl1E C1E H1E1 109.3(10) . .
Cl1E C1E H1E1 104.0(10) 2_577 .
Cl1E C1E H1E2 109.2(10) . .
Cl1E C1E H1E2 103.9(10) 2_577 .
H1E1 C1E H1E2 115(3) . .
Cl1E C1E H1F1 57(3) . .
Cl1E C1E H1F1 141(6) 2_577 .
H1E1 C1E H1F1 55(5) . .
H1E2 C1E H1F1 115(6) . .
Cl1E C1E H1F2 53(2) . .
Cl1E C1E H1F2 133(6) 2_577 .
H1E1 C1E H1F2 123(6) . .
H1E2 C1E H1F2 57(3) . .
H1F1 C1E H1F2 77(3) . .
C1F Cl1F H1E1 51(3) . .
C1F Cl1F H1E2 49(2) . .
H1E1 Cl1F H1E2 76(2) . .
Cl1F C1F Cl1F 105(3) . 2_577
Cl1F C1F H1E1 55.6(18) . .
Cl1F C1F H1E1 122(5) 2_577 .
Cl1F C1F H1E2 49.2(16) . .
Cl1F C1F H1E2 133(5) 2_577 .
H1E1 C1F H1E2 79(2) . .
Cl1F C1F H1F1 108.8(15) . .
Cl1F C1F H1F1 108.6(15) 2_577 .
H1E1 C1F H1F1 53(2) . .
H1E2 C1F H1F1 116(5) . .
Cl1F C1F H1F2 108.8(15) . .
Cl1F C1F H1F2 108.6(15) 2_577 .
H1E1 C1F H1F2 129(5) . .
H1E2 C1F H1F2 62(2) . .
H1F1 C1F H1F2 116(3) . .

loop_
_geom_bond_atom_site_label_1
_geom_bond_atom_site_label_2
_geom_bond_distance
_geom_bond_site_symmetry_2
S1 O3 1.422(4) .
S1 O4 1.422(4) .
S1 N1 1.589(4) .
S1 C30 1.819(5) .
S2 O8 1.411(4) .
S2 O7 1.413(5) .
S2 N2 1.595(4) .
S2 C60 1.792(6) .
S3 O11 1.416(4) .
S3 O12 1.428(4) .
S3 N3 1.595(4) .
S3 C90 1.829(6) .
S4 O16 1.411(4) .
S4 O15 1.427(4) .
S4 N4 1.600(4) .
S4 C120 1.820(5) .
F1 C30 1.320(6) .
F2 C30 1.317(6) .
F3 C30 1.322(6) .
F4 C60 1.335(6) .
F5 C60 1.327(8) .
F6' C60 1.317(7) .
F7 C90 1.330(6) .
F8 C90 1.315(6) .
F9 C90 1.317(6) .
F10 C120 1.340(6) .
F11 C120 1.318(6) .
F12 C120 1.316(6) .
O1 C2 1.382(5) .
O1 C15 1.393(5) .
O2 C17 1.340(5) .
O2 C9 1.380(5) .
O5 C32 1.369(5) .
O5 C45 1.394(5) .
O6 C47 1.333(5) .
O6 C39 1.390(5) .
O9 C62 1.370(5) .
O9 C75 1.390(5) .
O10 C77 1.345(5) .
O10 C69 1.374(5) .
O13 C92 1.371(5) .
O13 C105 1.393(5) .
O14 C107 1.346(5) .
O14 C99 1.371(6) .
N1 C17 1.311(6) .
N2 C47 1.304(6) .
N3 C77 1.304(6) .
N4 C107 1.291(6) .
C1 C2 1.381(6) .
C1 C6 1.396(6) .
C1 C14 1.423(6) .
C2 C3 1.375(6) .
C3 C4 1.404(6) .
C3 H3 0.9500 .
C4 C5 1.386(6) .
C4 H4 0.9500 .
C5 C6 1.411(6) .
C5 H5 0.9500 .
C6 C7 1.476(6) .
C7 C16 1.369(6) .
C7 C8 1.459(5) .
C8 C9 1.388(6) .
C8 C13 1.435(6) .
C9 C10 1.377(6) .
C10 C11 1.376(6) .
C10 H10 0.9500 .
C11 C12 1.388(6) .
C11 H11 0.9500 .
C12 C13 1.386(5) .
C12 H12 0.9500 .
C13 C14 1.454(6) .
C14 C15 1.370(6) .
C15 C18 1.461(6) .
C16 C17 1.429(6) .
C16 C24 1.485(5) .
C18 C19 1.390(7) .
C18 C23 1.392(6) .
C19 C20 1.385(7) .
C19 H19 0.9500 .
C20 C21 1.382(7) .
C20 H20 0.9500 .
C21 C22 1.381(7) .
C21 H21 0.9500 .
C22 C23 1.391(6) .
C22 H22 0.9500 .
C23 H23 0.9500 .
C24 C29 1.385(6) .
C24 C25 1.389(6) .
C25 C26 1.386(6) .
C25 H25 0.9500 .
C26 C27 1.378(7) .
C26 H26 0.9500 .
C27 C28 1.378(7) .
C27 H27 0.9500 .
C28 C29 1.378(6) .
C28 H28 0.9500 .
C29 H29 0.9500 .
C31 C36 1.390(6) .
C31 C32 1.390(6) .
C31 C44 1.406(6) .
C32 C33 1.374(6) .
C33 C34 1.393(7) .
C33 H33 0.9500 .
C34 C35 1.392(6) .
C34 H34 0.9500 .
C35 C36 1.408(6) .
C35 H35 0.9500 .
C36 C37 1.477(6) .
C37 C46 1.370(6) .
C37 C38 1.460(6) .
C38 C39 1.388(6) .
C38 C43 1.438(6) .
C39 C40 1.367(6) .
C40 C41 1.377(7) .
C40 H40 0.9500 .
C41 C42 1.390(6) .
C41 H41 0.9500 .
C42 C43 1.383(6) .
C42 H42 0.9500 .
C43 C44 1.445(6) .
C44 C45 1.381(6) .
C45 C48 1.462(6) .
C46 C47 1.440(6) .
C46 C54 1.496(6) .
C48 C53 1.400(6) .
C48 C49 1.401(7) .
C49 C50 1.384(7) .
C49 H49 0.9500 .
C50 C51 1.385(8) .
C50 H50 0.9500 .
C51 C52 1.386(8) .
C51 H51 0.9500 .
C52 C53 1.382(7) .
C52 H52 0.9500 .
C53 H53 0.9500 .
C54 C59 1.378(6) .
C54 C55 1.389(6) .
C55 C56 1.384(7) .
C55 H55 0.9500 .
C56 C57 1.365(8) .
C56 H56 0.9500 .
C57 C58 1.391(7) .
C57 H57 0.9500 .
C58 C59 1.380(7) .
C58 H58 0.9500 .
C59 H59 0.9500 .
C61 C66 1.384(6) .
C61 C62 1.389(6) .
C61 C74 1.415(6) .
C62 C63 1.377(6) .
C63 C64 1.382(7) .
C63 H63 0.9500 .
C64 C65 1.410(6) .
C64 H64 0.9500 .
C65 C66 1.410(6) .
C65 H65 0.9500 .
C66 C67 1.474(5) .
C67 C76 1.375(6) .
C67 C68 1.464(6) .
C68 C69 1.394(6) .
C68 C73 1.422(6) .
C69 C70 1.375(6) .
C70 C71 1.380(6) .
C70 H70 0.9500 .
C71 C72 1.392(6) .
C71 H71 0.9500 .
C72 C73 1.399(6) .
C72 H72 0.9500 .
C73 C74 1.451(6) .
C74 C75 1.383(6) .
C75 C78 1.457(6) .
C76 C77 1.442(6) .
C76 C84 1.496(6) .
C78 C83 1.387(6) .
C78 C79 1.399(6) .
C79 C80 1.386(7) .
C79 H79 0.9500 .
C80 C81 1.374(7) .
C80 H80 0.9500 .
C81 C82 1.382(7) .
C81 H81 0.9500 .
C82 C83 1.384(6) .
C82 H82 0.9500 .
C83 H83 0.9500 .
C84 C85 1.377(7) .
C84 C89 1.384(6) .
C85 C86 1.388(7) .
C85 H85 0.9500 .
C86 C87 1.376(8) .
C86 H86 0.9500 .
C87 C88 1.370(9) .
C87 H87 0.9500 .
C88 C89 1.395(7) .
C88 H88 0.9500 .
C89 H89 0.9500 .
C91 C92 1.378(6) .
C91 C96 1.396(6) .
C91 C104 1.420(6) .
C92 C93 1.376(6) .
C93 C94 1.402(6) .
C93 H93 0.9500 .
C94 C95 1.393(6) .
C94 H94 0.9500 .
C95 C96 1.406(6) .
C95 H95 0.9500 .
C96 C97 1.465(6) .
C97 C106 1.378(6) .
C97 C98 1.473(6) .
C98 C99 1.387(6) .
C98 C103 1.431(6) .
C99 C100 1.391(6) .
C100 C101 1.366(7) .
C100 H100 0.9500 .
C101 C102 1.392(6) .
C101 H101 0.9500 .
C102 C103 1.394(6) .
C102 H102 0.9500 .
C103 C104 1.452(6) .
C104 C105 1.376(6) .
C105 C108 1.457(6) .
C106 C107 1.436(6) .
C106 C114 1.496(6) .
C108 C113 1.394(7) .
C108 C109 1.400(7) .
C109 C110 1.374(8) .
C109 H109 0.9500 .
C110 C111 1.384(9) .
C110 H110 0.9500 .
C111 C112 1.375(8) .
C111 H111 0.9500 .
C112 C113 1.393(7) .
C112 H112 0.9500 .
C113 H113 0.9500 .
C114 C119 1.383(6) .
C114 C115 1.390(7) .
C115 C116 1.402(7) .
C115 H115 0.9500 .
C116 C117 1.379(8) .
C116 H116 0.9500 .
C117 C118 1.362(9) .
C117 H117 0.9500 .
C118 C119 1.397(7) .
C118 H118 0.9500 .
C119 H119 0.9500 .
Cl1A C1A 1.756(8) .
Cl2A C1A 1.758(7) .
C1A H1A1 0.9900 .
C1A H1A2 0.9900 .
Cl1B C1B 1.744(19) .
Cl2B C1B 1.741(19) .
C1B H1B1 0.9900 .
C1B H1B2 0.9900 .
Cl1C C1C 1.779(9) .
Cl2C C1C 1.758(7) .
C1C H1C1 0.9900 .
C1C H1C2 0.9900 .
Cl1D C1D 1.77(2) .
Cl2D C1D 1.75(2) .
C1D H1D1 0.9900 .
C1D H1D2 0.9900 .
Cl1E C1E 1.669(11) .
C1E Cl1E 1.745(11) 2_577
C1E H1E1 1.000(10) .
C1E H1E2 1.002(10) .
Cl1F C1F 1.69(2) .
C1F Cl1F 1.69(2) 2_577
C1F H1F1 1.000(11) .
C1F H1F2 1.000(11) .

loop_
_geom_torsion_atom_site_label_1
_geom_torsion_atom_site_label_2
_geom_torsion_atom_site_label_3
_geom_torsion_atom_site_label_4
_geom_torsion
O3 S1 N1 C17 -52.0(5)
O4 S1 N1 C17 89.1(5)
C30 S1 N1 C17 -161.9(4)
O8 S2 N2 C47 60.8(5)
O7 S2 N2 C47 -78.2(5)
C60 S2 N2 C47 171.5(4)
O11 S3 N3 C77 114.1(4)
O12 S3 N3 C77 -26.3(5)
C90 S3 N3 C77 -136.3(4)
O16 S4 N4 C107 113.2(4)
O15 S4 N4 C107 -27.7(5)
C120 S4 N4 C107 -137.5(4)
C6 C1 C2 C3 2.5(6)
C14 C1 C2 C3 -173.6(4)
C6 C1 C2 O1 179.2(4)
C14 C1 C2 O1 3.1(4)
C15 O1 C2 C3 175.2(4)
C15 O1 C2 C1 -1.3(4)
C1 C2 C3 C4 -1.6(6)
O1 C2 C3 C4 -177.7(4)
C2 C3 C4 C5 0.3(7)
C3 C4 C5 C6 0.2(7)
C2 C1 C6 C5 -1.8(6)
C14 C1 C6 C5 173.4(4)
C2 C1 C6 C7 179.9(4)
C14 C1 C6 C7 -4.9(6)
C4 C5 C6 C1 0.5(6)
C4 C5 C6 C7 178.5(4)
C1 C6 C7 C16 -170.8(4)
C5 C6 C7 C16 11.2(7)
C1 C6 C7 C8 10.0(5)
C5 C6 C7 C8 -168.0(4)
C16 C7 C8 C9 -7.4(6)
C6 C7 C8 C9 171.9(4)
C16 C7 C8 C13 174.1(4)
C6 C7 C8 C13 -6.6(6)
C17 O2 C9 C10 -178.5(4)
C17 O2 C9 C8 1.6(6)
C13 C8 C9 C10 4.1(6)
C7 C8 C9 C10 -174.5(4)
C13 C8 C9 O2 -175.9(3)
C7 C8 C9 O2 5.5(6)
O2 C9 C10 C11 178.6(4)
C8 C9 C10 C11 -1.4(7)
C9 C10 C11 C12 -0.8(6)
C10 C11 C12 C13 0.0(6)
C11 C12 C13 C8 2.9(6)
C11 C12 C13 C14 179.2(4)
C9 C8 C13 C12 -4.8(6)
C7 C8 C13 C12 173.7(4)
C9 C8 C13 C14 178.6(4)
C7 C8 C13 C14 -2.9(6)
C2 C1 C14 C15 -3.7(4)
C6 C1 C14 C15 -179.5(4)
C2 C1 C14 C13 171.2(3)
C6 C1 C14 C13 -4.6(6)
C12 C13 C14 C15 4.6(8)
C8 C13 C14 C15 -179.0(4)
C12 C13 C14 C1 -168.2(4)
C8 C13 C14 C1 8.2(5)
C1 C14 C15 O1 3.0(4)
C13 C14 C15 O1 -170.3(4)
C1 C14 C15 C18 -174.5(5)
C13 C14 C15 C18 12.2(9)
C2 O1 C15 C14 -1.1(4)
C2 O1 C15 C18 176.9(3)
C8 C7 C16 C17 2.6(6)
C6 C7 C16 C17 -176.6(4)
C8 C7 C16 C24 -175.8(4)
C6 C7 C16 C24 5.0(7)
S1 N1 C17 O2 -3.7(6)
S1 N1 C17 C16 176.5(3)
C9 O2 C17 N1 173.5(4)
C9 O2 C17 C16 -6.7(6)
C7 C16 C17 N1 -175.6(4)
C24 C16 C17 N1 2.9(6)
C7 C16 C17 O2 4.6(6)
C24 C16 C17 O2 -176.9(4)
C14 C15 C18 C19 -149.8(5)
O1 C15 C18 C19 32.8(5)
C14 C15 C18 C23 32.5(7)
O1 C15 C18 C23 -144.9(4)
C23 C18 C19 C20 -0.4(7)
C15 C18 C19 C20 -178.1(4)
C18 C19 C20 C21 0.3(7)
C19 C20 C21 C22 -0.3(7)
C20 C21 C22 C23 0.3(7)
C21 C22 C23 C18 -0.4(6)
C19 C18 C23 C22 0.5(6)
C15 C18 C23 C22 178.2(4)
C7 C16 C24 C29 -105.6(5)
C17 C16 C24 C29 76.0(5)
C7 C16 C24 C25 75.7(6)
C17 C16 C24 C25 -102.7(5)
C29 C24 C25 C26 1.4(7)
C16 C24 C25 C26 -179.9(4)
C24 C25 C26 C27 0.2(8)
C25 C26 C27 C28 -0.8(8)
C26 C27 C28 C29 -0.2(8)
C27 C28 C29 C24 1.7(8)
C25 C24 C29 C28 -2.4(7)
C16 C24 C29 C28 178.9(4)
O3 S1 C30 F2 -177.5(4)
O4 S1 C30 F2 56.8(4)
N1 S1 C30 F2 -58.8(4)
O3 S1 C30 F1 -56.4(4)
O4 S1 C30 F1 177.9(4)
N1 S1 C30 F1 62.4(4)
O3 S1 C30 F3 62.1(4)
O4 S1 C30 F3 -63.6(4)
N1 S1 C30 F3 -179.1(3)
C45 O5 C32 C33 -175.8(4)
C45 O5 C32 C31 1.6(4)
C36 C31 C32 O5 -179.6(4)
C44 C31 C32 O5 -2.7(4)
C36 C31 C32 C33 -2.0(6)
C44 C31 C32 C33 175.0(4)
O5 C32 C33 C34 177.6(4)
C31 C32 C33 C34 0.5(6)
C32 C33 C34 C35 0.9(6)
C33 C34 C35 C36 -0.8(6)
C32 C31 C36 C35 1.9(6)
C44 C31 C36 C35 -174.4(4)
C32 C31 C36 C37 -179.4(4)
C44 C31 C36 C37 4.3(6)
C34 C35 C36 C31 -0.6(6)
C34 C35 C36 C37 -179.0(4)
C31 C36 C37 C46 171.0(4)
C35 C36 C37 C46 -10.6(7)
C31 C36 C37 C38 -9.6(5)
C35 C36 C37 C38 168.9(4)
C46 C37 C38 C39 7.4(6)
C36 C37 C38 C39 -172.1(4)
C46 C37 C38 C43 -174.8(4)
C36 C37 C38 C43 5.7(6)
C43 C38 C39 C40 -4.1(6)
C37 C38 C39 C40 173.9(4)
C43 C38 C39 O6 175.5(3)
C37 C38 C39 O6 -6.5(6)
C47 O6 C39 C40 178.8(4)
C47 O6 C39 C38 -0.9(6)
C38 C39 C40 C41 0.6(6)
O6 C39 C40 C41 -179.0(4)
C39 C40 C41 C42 2.3(6)
C40 C41 C42 C43 -1.5(6)
C41 C42 C43 C38 -2.2(6)
C41 C42 C43 C44 -179.3(4)
C39 C38 C43 C42 4.8(5)
C37 C38 C43 C42 -173.1(4)
C39 C38 C43 C44 -177.9(3)
C37 C38 C43 C44 4.2(6)
C36 C31 C44 C45 179.4(4)
C32 C31 C44 C45 2.7(4)
C36 C31 C44 C43 5.9(6)
C32 C31 C44 C43 -170.9(3)
C42 C43 C44 C45 -3.6(7)
C38 C43 C44 C45 179.2(4)
C42 C43 C44 C31 167.4(4)
C38 C43 C44 C31 -9.7(5)
C31 C44 C45 O5 -1.7(4)
C43 C44 C45 O5 170.1(4)
C31 C44 C45 C48 175.5(4)
C43 C44 C45 C48 -12.7(8)
C32 O5 C45 C44 0.1(4)
C32 O5 C45 C48 -177.7(3)
C38 C37 C46 C47 -1.3(6)
C36 C37 C46 C47 178.2(4)
C38 C37 C46 C54 176.0(4)
C36 C37 C46 C54 -4.6(6)
S2 N2 C47 O6 3.2(6)
S2 N2 C47 C46 -178.5(3)
C39 O6 C47 N2 -174.4(4)
C39 O6 C47 C46 7.3(6)
C37 C46 C47 N2 175.6(4)
C54 C46 C47 N2 -2.0(6)
C37 C46 C47 O6 -6.1(6)
C54 C46 C47 O6 176.3(4)
C44 C45 C48 C53 -33.3(7)
O5 C45 C48 C53 143.8(4)
C44 C45 C48 C49 149.4(5)
O5 C45 C48 C49 -33.4(6)
C53 C48 C49 C50 0.7(7)
C45 C48 C49 C50 177.9(4)
C48 C49 C50 C51 -1.1(7)
C49 C50 C51 C52 1.1(8)
C50 C51 C52 C53 -0.6(8)
C51 C52 C53 C48 0.1(7)
C49 C48 C53 C52 -0.2(6)
C45 C48 C53 C52 -177.5(4)
C37 C46 C54 C59 -79.0(6)
C47 C46 C54 C59 98.5(5)
C37 C46 C54 C55 102.6(5)
C47 C46 C54 C55 -79.9(5)
C59 C54 C55 C56 0.9(7)
C46 C54 C55 C56 179.3(4)
C54 C55 C56 C57 -0.7(8)
C55 C56 C57 C58 -0.2(9)
C56 C57 C58 C59 0.8(9)
C55 C54 C59 C58 -0.3(7)
C46 C54 C59 C58 -178.7(5)
C57 C58 C59 C54 -0.6(8)
O8 S2 C60 F6' 178.9(5)
O7 S2 C60 F6' -56.3(5)
N2 S2 C60 F6' 59.9(5)
O8 S2 C60 F5 57.1(5)
O7 S2 C60 F5 -178.1(4)
N2 S2 C60 F5 -61.9(4)
O8 S2 C60 F4 -61.8(5)
O7 S2 C60 F4 63.0(5)
N2 S2 C60 F4 179.3(4)
C75 O9 C62 C63 179.8(4)
C75 O9 C62 C61 -1.1(4)
C66 C61 C62 O9 -176.7(4)
C74 C61 C62 O9 3.2(4)
C66 C61 C62 C63 2.5(6)
C74 C61 C62 C63 -177.7(4)
O9 C62 C63 C64 178.5(4)
C61 C62 C63 C64 -0.5(6)
C62 C63 C64 C65 -1.2(6)
C63 C64 C65 C66 1.1(7)
C62 C61 C66 C65 -2.5(6)
C74 C61 C66 C65 177.7(4)
C62 C61 C66 C67 176.2(4)
C74 C61 C66 C67 -3.6(6)
C64 C65 C66 C61 0.8(6)
C64 C65 C66 C67 -177.7(4)
C61 C66 C67 C76 -167.3(4)
C65 C66 C67 C76 11.2(7)
C61 C66 C67 C68 11.2(5)
C65 C66 C67 C68 -170.3(4)
C76 C67 C68 C69 -9.0(5)
C66 C67 C68 C69 172.5(3)
C76 C67 C68 C73 170.3(4)
C66 C67 C68 C73 -8.2(6)
C77 O10 C69 C70 -171.5(4)
C77 O10 C69 C68 7.0(6)
C73 C68 C69 O10 -174.8(3)
C67 C68 C69 O10 4.5(6)
C73 C68 C69 C70 3.5(6)
C67 C68 C69 C70 -177.1(4)
O10 C69 C70 C71 178.6(4)
C68 C69 C70 C71 0.2(6)
C69 C70 C71 C72 -2.2(6)
C70 C71 C72 C73 0.2(6)
C71 C72 C73 C68 3.6(6)
C71 C72 C73 C74 -177.9(4)
C69 C68 C73 C72 -5.3(5)
C67 C68 C73 C72 175.4(4)
C69 C68 C73 C74 176.1(3)
C67 C68 C73 C74 -3.2(5)
C66 C61 C74 C75 175.9(4)
C62 C61 C74 C75 -3.9(4)
C66 C61 C74 C73 -8.0(6)
C62 C61 C74 C73 172.2(3)
C72 C73 C74 C75 6.8(7)
C68 C73 C74 C75 -174.6(4)
C72 C73 C74 C61 -167.7(4)
C68 C73 C74 C61 10.9(5)
C61 C74 C75 O9 3.3(4)
C73 C74 C75 O9 -171.5(4)
C61 C74 C75 C78 -172.7(5)
C73 C74 C75 C78 12.4(9)
C62 O9 C75 C74 -1.4(4)
C62 O9 C75 C78 175.6(3)
C68 C67 C76 C77 2.5(6)
C66 C67 C76 C77 -179.1(4)
C68 C67 C76 C84 -173.0(4)
C66 C67 C76 C84 5.5(7)
S3 N3 C77 O10 -15.5(6)
S3 N3 C77 C76 167.5(3)
C69 O10 C77 N3 169.2(4)
C69 O10 C77 C76 -13.7(6)
C67 C76 C77 N3 -174.2(4)
C84 C76 C77 N3 1.8(6)
C67 C76 C77 O10 8.8(6)
C84 C76 C77 O10 -175.2(4)
C74 C75 C78 C83 24.1(7)
O9 C75 C78 C83 -151.9(4)
C74 C75 C78 C79 -160.2(5)
O9 C75 C78 C79 23.9(6)
C83 C78 C79 C80 -1.3(7)
C75 C78 C79 C80 -177.2(4)
C78 C79 C80 C81 0.1(8)
C79 C80 C81 C82 1.0(8)
C80 C81 C82 C83 -0.8(8)
C81 C82 C83 C78 -0.5(7)
C79 C78 C83 C82 1.5(7)
C75 C78 C83 C82 177.3(4)
C67 C76 C84 C85 84.0(6)
C77 C76 C84 C85 -91.7(5)
C67 C76 C84 C89 -98.7(5)
C77 C76 C84 C89 85.6(5)
C89 C84 C85 C86 0.4(7)
C76 C84 C85 C86 177.7(4)
C84 C85 C86 C87 -0.1(8)
C85 C86 C87 C88 0.2(9)
C86 C87 C88 C89 -0.6(8)
C85 C84 C89 C88 -0.8(7)
C76 C84 C89 C88 -178.1(4)
C87 C88 C89 C84 0.9(7)
O11 S3 C90 F8 53.5(4)
O12 S3 C90 F8 179.4(3)
N3 S3 C90 F8 -61.5(4)
O11 S3 C90 F9 174.7(4)
O12 S3 C90 F9 -59.3(4)
N3 S3 C90 F9 59.8(4)
O11 S3 C90 F7 -65.7(4)
O12 S3 C90 F7 60.3(4)
N3 S3 C90 F7 179.4(4)
C105 O13 C92 C93 178.8(4)
C105 O13 C92 C91 -0.6(4)
C96 C91 C92 O13 -177.7(3)
C104 C91 C92 O13 2.3(4)
C96 C91 C92 C93 2.9(6)
C104 C91 C92 C93 -177.1(4)
O13 C92 C93 C94 179.7(4)
C91 C92 C93 C94 -1.0(6)
C92 C93 C94 C95 -0.8(6)
C93 C94 C95 C96 0.7(6)
C92 C91 C96 C95 -2.8(6)
C104 C91 C96 C95 177.2(4)
C92 C91 C96 C97 177.4(4)
C104 C91 C96 C97 -2.6(6)
C94 C95 C96 C91 1.0(6)
C94 C95 C96 C97 -179.2(4)
C91 C96 C97 C106 -169.9(4)
C95 C96 C97 C106 10.4(7)
C91 C96 C97 C98 9.6(5)
C95 C96 C97 C98 -170.2(4)
C106 C97 C98 C99 -8.1(5)
C96 C97 C98 C99 172.4(4)
C106 C97 C98 C103 171.5(4)
C96 C97 C98 C103 -8.0(6)
C107 O14 C99 C98 5.9(6)
C107 O14 C99 C100 -174.4(4)
C103 C98 C99 O14 -175.0(4)
C97 C98 C99 O14 4.6(6)
C103 C98 C99 C100 5.3(6)
C97 C98 C99 C100 -175.0(4)
O14 C99 C100 C101 177.7(4)
C98 C99 C100 C101 -2.6(7)
C99 C100 C101 C102 -0.3(7)
C100 C101 C102 C103 0.1(7)
C101 C102 C103 C98 2.8(6)
C101 C102 C103 C104 179.2(4)
C99 C98 C103 C102 -5.3(6)
C97 C98 C103 C102 175.1(4)
C99 C98 C103 C104 178.0(4)
C97 C98 C103 C104 -1.6(6)
C92 C91 C104 C105 -3.1(4)
C96 C91 C104 C105 176.9(4)
C92 C91 C104 C103 172.9(3)
C96 C91 C104 C103 -7.1(6)
C102 C103 C104 C105 6.6(8)
C98 C103 C104 C105 -176.9(5)
C102 C103 C104 C91 -167.9(4)
C98 C103 C104 C91 8.7(5)
C91 C104 C105 O13 2.8(4)
C103 C104 C105 O13 -172.0(4)
C91 C104 C105 C108 -174.1(5)
C103 C104 C105 C108 11.1(9)
C92 O13 C105 C104 -1.5(4)
C92 O13 C105 C108 176.2(3)
C96 C97 C106 C107 -178.9(4)
C98 C97 C106 C107 1.6(6)
C96 C97 C106 C114 2.8(7)
C98 C97 C106 C114 -176.7(4)
S4 N4 C107 O14 -14.1(6)
S4 N4 C107 C106 170.6(3)
C99 O14 C107 N4 172.0(4)
C99 O14 C107 C106 -12.6(6)
C97 C106 C107 N4 -176.1(4)
C114 C106 C107 N4 2.4(6)
C97 C106 C107 O14 8.7(6)
C114 C106 C107 O14 -172.8(4)
C104 C105 C108 C113 27.4(7)
O13 C105 C108 C113 -149.4(4)
C104 C105 C108 C109 -155.3(5)
O13 C105 C108 C109 27.9(6)
C113 C108 C109 C110 -1.4(8)
C105 C108 C109 C110 -178.8(5)
C108 C109 C110 C111 0.4(10)
C109 C110 C111 C112 0.6(10)
C110 C111 C112 C113 -0.6(9)
C111 C112 C113 C108 -0.5(7)
C109 C108 C113 C112 1.5(7)
C105 C108 C113 C112 178.8(4)
C97 C106 C114 C119 -93.3(5)
C107 C106 C114 C119 88.3(5)
C97 C106 C114 C115 90.0(6)
C107 C106 C114 C115 -88.4(5)
C119 C114 C115 C116 0.3(7)
C106 C114 C115 C116 176.9(4)
C114 C115 C116 C117 -0.1(8)
C115 C116 C117 C118 0.0(8)
C116 C117 C118 C119 -0.1(8)
C115 C114 C119 C118 -0.3(7)
C106 C114 C119 C118 -177.0(4)
C117 C118 C119 C114 0.2(8)
O16 S4 C120 F12 53.6(4)
O15 S4 C120 F12 179.9(3)
N4 S4 C120 F12 -60.6(4)
O16 S4 C120 F11 175.7(4)
O15 S4 C120 F11 -58.0(4)
N4 S4 C120 F11 61.5(4)
O16 S4 C120 F10 -65.1(4)
O15 S4 C120 F10 61.2(4)
N4 S4 C120 F10 -179.3(3)
